data_4106731
loop_
_publ_author_name
'Jae-min Suk'
'Veluru Ramesh Naidu'
'Xinfang Liu'
'Myoung Soo Lah'
'Kyu-Sung Jeong'

_publ_section_title
;
 A Foldamer-Based Chiroptical Molecular Switch That Displays Complete
 Inversion of the Helical Sense upon Anion Binding
;
_journal_name_full 'Journal of the American Chemical Society'
_journal_page_first 13938
_journal_page_last 13941
_journal_paper_doi 10.1021/ja206546b
_journal_volume 133
_journal_year 2011
_chemical_absolute_configuration syn
_chemical_formula_sum 'C122 H152 N8 O6 S'
_chemical_formula_weight 1858.58
_chemical_name_systematic
;
 ?
;
_space_group_IT_number 19
_symmetry_cell_setting orthorhombic
_symmetry_space_group_name_Hall 'P 2ac 2ab'
_symmetry_space_group_name_H-M 'P 21 21 21'
_atom_sites_solution_hydrogens geom
_atom_sites_solution_primary direct
_atom_sites_solution_secondary difmap
_audit_conform_dict_location ftp://ftp.iucr.org/pub/cif_core.dic
_audit_conform_dict_name cif_core.dic
_audit_conform_dict_version 2.3
_audit_creation_date 2010-06-09T16:13:51-00:00
_audit_creation_method 'WinGX routine CIF_UPDATE'
_cell_angle_alpha 90
_cell_angle_beta 90
_cell_angle_gamma 90
_cell_formula_units_Z 8
_cell_length_a 18.941(4)
_cell_length_b 36.035(7)
_cell_length_c 38.593(8)
_cell_measurement_reflns_used 308219
_cell_measurement_temperature 100(2)
_cell_measurement_theta_max 26.61
_cell_measurement_theta_min 1.3
_cell_volume 26341(9)
_computing_cell_refinement 'Bruker SAINT'
_computing_data_collection 'Bruker SMART'
_computing_data_reduction 'Bruker SAINT'
_computing_molecular_graphics ORTEP3
_computing_publication_material WinGX
_computing_structure_refinement 'Bruker SHELXTL'
_computing_structure_solution 'Bruker SHELXTL'
_diffrn_ambient_temperature 100(2)
_diffrn_measured_fraction_theta_full 0.998
_diffrn_measured_fraction_theta_max 0.998
_diffrn_measurement_device_type 'CCD area detector'
_diffrn_measurement_method 'phi scans'
_diffrn_radiation_monochromator 'Si(111) double crystal monochromator'
_diffrn_radiation_type synchrotron
_diffrn_radiation_wavelength 0.77
_diffrn_reflns_av_R_equivalents 0.1078
_diffrn_reflns_av_unetI/netI 0.0766
_diffrn_reflns_limit_h_max 22
_diffrn_reflns_limit_h_min -22
_diffrn_reflns_limit_k_max 41
_diffrn_reflns_limit_k_min -41
_diffrn_reflns_limit_l_max 44
_diffrn_reflns_limit_l_min -44
_diffrn_reflns_number 160078
_diffrn_reflns_theta_full 26.61
_diffrn_reflns_theta_max 26.61
_diffrn_reflns_theta_min 1.3
_exptl_absorpt_coefficient_mu 0.072
_exptl_absorpt_correction_T_max 0.9928
_exptl_absorpt_correction_T_min 0.9647
_exptl_absorpt_correction_type multi-scan
_exptl_absorpt_process_details 'HKL2000 Scalepack'
_exptl_crystal_colour yellow
_exptl_crystal_density_diffrn 0.937
_exptl_crystal_description block
_exptl_crystal_F_000 8032
_exptl_crystal_size_max 0.5
_exptl_crystal_size_mid 0.25
_exptl_crystal_size_min 0.1
_refine_diff_density_max 0.37
_refine_diff_density_min -0.277
_refine_diff_density_rms 0.079
_refine_ls_abs_structure_details 'Flack H D (1983), Acta Cryst. A39, 876-881'
_refine_ls_abs_structure_Flack 0.08(7)
_refine_ls_extinction_coef 0.00224(14)
_refine_ls_extinction_expression Fc^*^=kFc[1+0.001xFc^2^\l^3^/sin(2\q)]^-1/4^
_refine_ls_extinction_method SHELXL
_refine_ls_goodness_of_fit_ref 1.02
_refine_ls_hydrogen_treatment constr
_refine_ls_matrix_type full
_refine_ls_number_parameters 2506
_refine_ls_number_reflns 43356
_refine_ls_number_restraints 9
_refine_ls_restrained_S_all 1.022
_refine_ls_R_factor_all 0.0965
_refine_ls_R_factor_gt 0.0797
_refine_ls_shift/su_max 0.004
_refine_ls_shift/su_mean 0
_refine_ls_structure_factor_coef Fsqd
_refine_ls_weighting_details 'calc w=1/[\s^2^(Fo^2^)+(0.1537P)^2^+0.0000P] where P=(Fo^2^+2Fc^2^)/3'
_refine_ls_weighting_scheme calc
_refine_ls_wR_factor_gt 0.2141
_refine_ls_wR_factor_ref 0.2283
_reflns_number_gt 31854
_reflns_number_total 43356
_reflns_threshold_expression >2sigma(I)
_cod_data_source_file ja206546b_si_002.cif
_cod_data_source_block p10_11or
_cod_depositor_comments
;
The following automatic conversions were performed:

'_exptl_absorpt_correction_type' value 'multi-scans' was replaced
with the value 'multi-scan' as specified in the replacement file
'src/cod-tools/trunk/data/replacement-values/replacement_values.lst'.

Automatic conversion script
Id: cif_fix_values 5376 2017-05-30 11:51:03Z andrius 
;
_cod_database_code 4106731

loop_
_symmetry_equiv_pos_as_xyz
'x, y, z'
'-x+1/2, -y, z+1/2'
'-x, y+1/2, -z+1/2'
'x+1/2, -y+1/2, -z'

loop_
_atom_site_label
_atom_site_type_symbol
_atom_site_fract_x
_atom_site_fract_y
_atom_site_fract_z
_atom_site_U_iso_or_equiv
_atom_site_adp_type
_atom_site_occupancy
_atom_site_symmetry_multiplicity
_atom_site_calc_flag
_atom_site_refinement_flags
_atom_site_disorder_assembly
_atom_site_disorder_group
S1A S 0.35117(5) 0.75411(3) 0.47078(2) 0.0478(2) Uani 1 1 d . . .
O1A O 0.40574(19) 0.73079(12) 0.48799(9) 0.0553(11) Uani 0.724(5) 1 d P A 1
O2A O 0.3191(2) 0.77906(12) 0.49694(9) 0.0546(12) Uani 0.724(5) 1 d P A 1
O3A O 0.3851(2) 0.77489(11) 0.44279(9) 0.0518(11) Uani 0.724(5) 1 d P A 1
O21A O 0.4246(5) 0.7598(3) 0.4603(2) 0.046(3) Uiso 0.276(5) 1 d P A 2
O22A O 0.3114(5) 0.7881(3) 0.4569(2) 0.046(3) Uiso 0.276(5) 1 d P A 2
O23A O 0.3446(5) 0.7532(3) 0.5074(2) 0.045(2) Uiso 0.276(5) 1 d P A 2
O4A O 0.30067(19) 0.72770(9) 0.45562(7) 0.0744(10) Uani 1 1 d . A .
O5A O 0.49941(16) 0.72691(8) 0.33907(6) 0.0572(7) Uani 1 1 d . . .
O6A O 0.11737(16) 0.55361(8) 0.54109(7) 0.0574(7) Uani 1 1 d . . .
N1A N 0.48165(17) 0.75739(10) 0.38951(8) 0.0516(8) Uani 1 1 d . . .
H1A H 0.4725 0.756 0.4118 0.062 Uiso 1 1 calc R . .
N2A N 0.39353(18) 0.70605(13) 0.55331(9) 0.0643(11) Uani 1 1 d . . .
H2A H 0.3936 0.7146 0.532 0.077 Uiso 1 1 calc R . .
N3A N 0.36585(18) 0.79279(12) 0.56288(9) 0.0646(10) Uani 1 1 d . . .
H3A H 0.3672 0.7896 0.5403 0.078 Uiso 1 1 calc R . .
N4A N 0.29017(18) 0.79585(9) 0.39135(8) 0.0492(8) Uani 1 1 d . . .
H4A H 0.2984 0.7896 0.413 0.059 Uiso 1 1 calc R . .
N5A N 0.29402(18) 0.70787(9) 0.38874(8) 0.0500(8) Uani 1 1 d . . .
H5A H 0.2971 0.713 0.411 0.06 Uiso 1 1 calc R . .
N6A N 0.15541(17) 0.57004(10) 0.59438(8) 0.0526(8) Uani 1 1 d . . .
H6A H 0.183 0.5851 0.6062 0.063 Uiso 1 1 calc R . .
C1A C 0.5684(2) 0.79829(11) 0.36101(9) 0.0488(9) Uani 1 1 d . . .
C2A C 0.5825(3) 0.82845(12) 0.33829(11) 0.0640(12) Uani 1 1 d . . .
H2A1 H 0.5446 0.8434 0.3302 0.077 Uiso 1 1 calc R . .
C3A C 0.6508(3) 0.83619(14) 0.32778(12) 0.0696(13) Uani 1 1 d . . .
H3A1 H 0.6592 0.8563 0.3125 0.084 Uiso 1 1 calc R . .
C4A C 0.7068(3) 0.81523(14) 0.33913(12) 0.0679(12) Uani 1 1 d . . .
H4A1 H 0.7535 0.8209 0.332 0.081 Uiso 1 1 calc R . .
C5A C 0.6936(2) 0.78488(14) 0.36181(11) 0.0614(11) Uani 1 1 d . . .
H5A1 H 0.7313 0.7697 0.3697 0.074 Uiso 1 1 calc R . .
C6A C 0.6250(2) 0.77791(12) 0.37219(9) 0.0517(10) Uani 1 1 d . . .
H6A1 H 0.6168 0.758 0.3878 0.062 Uiso 1 1 calc R . .
C7A C 0.4939(2) 0.79353(12) 0.37336(10) 0.0563(10) Uani 1 1 d . . .
H7A H 0.4614 0.7962 0.3531 0.068 Uiso 1 1 calc R . .
C8A C 0.4764(3) 0.82336(14) 0.39975(13) 0.0746(14) Uani 1 1 d . . .
C9A C 0.4844(2) 0.72604(11) 0.37014(10) 0.0483(9) Uani 1 1 d . . .
C10A C 0.4721(2) 0.68943(12) 0.38838(9) 0.0495(9) Uani 1 1 d . . .
C11A C 0.4605(2) 0.68510(12) 0.42364(10) 0.0490(9) Uani 1 1 d . . .
H11A H 0.4589 0.7065 0.438 0.059 Uiso 1 1 calc R . .
C12A C 0.4512(2) 0.65078(12) 0.43842(10) 0.0540(10) Uani 1 1 d . . .
C13A C 0.4549(3) 0.61867(14) 0.41705(12) 0.0721(13) Uani 1 1 d . . .
H13A H 0.4502 0.5947 0.427 0.087 Uiso 1 1 calc R . .
C14A C 0.4652(3) 0.62259(14) 0.38191(12) 0.0748(14) Uani 1 1 d . . .
H14A H 0.4672 0.6013 0.3675 0.09 Uiso 1 1 calc R . .
C15A C 0.4729(3) 0.65787(14) 0.36750(11) 0.0657(12) Uani 1 1 d . . .
H15A H 0.4787 0.6604 0.3432 0.079 Uiso 1 1 calc R . .
C16A C 0.4381(2) 0.64615(12) 0.47510(11) 0.0536(10) Uani 1 1 d . . .
C17A C 0.4262(2) 0.64236(13) 0.50523(12) 0.0580(11) Uani 1 1 d . . .
C18A C 0.4145(2) 0.63873(14) 0.54221(11) 0.0598(11) Uani 1 1 d . . .
C19A C 0.4174(2) 0.60401(16) 0.55880(13) 0.0717(13) Uani 1 1 d . . .
H19A H 0.4244 0.5823 0.5452 0.086 Uiso 1 1 calc R . .
C20A C 0.4101(3) 0.6005(2) 0.59496(14) 0.0847(18) Uani 1 1 d . . .
C21A C 0.4155(3) 0.5608(2) 0.60987(15) 0.100(2) Uani 1 1 d . . .
C22A C 0.4038(3) 0.6313(2) 0.61475(13) 0.0821(17) Uani 1 1 d . . .
H22A H 0.403 0.629 0.6393 0.098 Uiso 1 1 calc R . .
C23A C 0.3984(3) 0.6664(2) 0.59944(12) 0.0839(18) Uani 1 1 d . . .
C24A C 0.3908(2) 0.70452(19) 0.61268(11) 0.0737(15) Uani 1 1 d . . .
C25A C 0.3871(3) 0.7205(2) 0.64650(12) 0.091(2) Uani 1 1 d . . .
H25A H 0.3911 0.7052 0.6665 0.109 Uiso 1 1 calc R . .
C26A C 0.3781(3) 0.7568(2) 0.64986(12) 0.0854(19) Uani 1 1 d . . .
H26A H 0.3756 0.7672 0.6725 0.102 Uiso 1 1 calc R . .
C27A C 0.3721(2) 0.7808(2) 0.62078(10) 0.0824(19) Uani 1 1 d . . .
C28A C 0.3587(3) 0.81966(19) 0.61626(11) 0.0726(15) Uani 1 1 d . . .
C29A C 0.3481(4) 0.8508(2) 0.63827(13) 0.113(3) Uani 1 1 d . . .
H29A H 0.3529 0.8476 0.6626 0.136 Uiso 1 1 calc R . .
C30A C 0.3313(5) 0.8854(2) 0.62584(15) 0.124(3) Uani 1 1 d . . .
C31A C 0.3105(8) 0.9182(3) 0.64956(19) 0.200(7) Uani 1 1 d . . .
C32A C 0.3265(4) 0.89033(19) 0.58954(13) 0.100(2) Uani 1 1 d . . .
H32A H 0.3158 0.9142 0.5805 0.12 Uiso 1 1 calc R . .
C33A C 0.3373(3) 0.86047(16) 0.56648(11) 0.0682(14) Uani 1 1 d . . .
C34A C 0.3545(2) 0.82596(17) 0.58006(10) 0.0657(14) Uani 1 1 d . . .
C35A C 0.3745(2) 0.76590(17) 0.58752(12) 0.0675(13) Uani 1 1 d . . .
C36A C 0.3851(2) 0.7275(2) 0.58355(10) 0.0741(17) Uani 1 1 d . . .
C37A C 0.4018(2) 0.66892(18) 0.56283(11) 0.0687(14) Uani 1 1 d . . .
C38A C 0.3263(2) 0.86509(14) 0.52978(12) 0.0619(12) Uani 1 1 d . . .
C39A C 0.3144(2) 0.86582(13) 0.49949(11) 0.0587(11) Uani 1 1 d . . .
C40A C 0.3011(2) 0.86532(13) 0.46474(12) 0.0596(11) Uani 1 1 d . . .
C41A C 0.2882(2) 0.86534(12) 0.43416(11) 0.0545(10) Uani 1 1 d . . .
C42A C 0.2730(2) 0.86431(12) 0.39826(10) 0.0535(10) Uani 1 1 d . . .
C43A C 0.2513(2) 0.89577(12) 0.37981(12) 0.0591(11) Uani 1 1 d . . .
H43A H 0.2469 0.9185 0.392 0.071 Uiso 1 1 calc R . .
C44A C 0.2359(2) 0.89551(11) 0.34447(11) 0.0522(10) Uani 1 1 d . . .
C45A C 0.2085(3) 0.93035(13) 0.32635(13) 0.0700(13) Uani 1 1 d . . .
C46A C 0.2427(2) 0.86224(11) 0.32664(11) 0.0491(9) Uani 1 1 d . . .
H46A H 0.2326 0.8615 0.3025 0.059 Uiso 1 1 calc R . .
C47A C 0.2639(2) 0.83052(12) 0.34322(10) 0.0489(9) Uani 1 1 d . . .
C48A C 0.2726(2) 0.79168(12) 0.33277(10) 0.0501(9) Uani 1 1 d . . .
C49A C 0.2668(2) 0.77341(11) 0.30088(10) 0.0532(10) Uani 1 1 d . . .
H49A H 0.2563 0.7871 0.2805 0.064 Uiso 1 1 calc R . .
C50A C 0.2764(2) 0.73569(11) 0.29909(9) 0.0517(10) Uani 1 1 d . . .
H50A H 0.2761 0.7236 0.2772 0.062 Uiso 1 1 calc R . .
C51A C 0.2867(2) 0.71472(11) 0.32968(9) 0.0469(9) Uani 1 1 d . . .
C52A C 0.2888(2) 0.67583(11) 0.33767(9) 0.0473(9) Uani 1 1 d . . .
C53A C 0.2868(3) 0.64319(12) 0.31743(10) 0.0579(11) Uani 1 1 d . . .
H53A H 0.2871 0.6452 0.2929 0.069 Uiso 1 1 calc R . .
C54A C 0.2845(3) 0.60824(12) 0.33249(10) 0.0626(12) Uani 1 1 d . . .
C55A C 0.2841(4) 0.57241(12) 0.31199(11) 0.0769(16) Uani 1 1 d . . .
C56A C 0.2801(3) 0.60715(12) 0.36949(10) 0.0596(11) Uani 1 1 d . . .
H56A H 0.2758 0.5835 0.3802 0.072 Uiso 1 1 calc R . .
C57A C 0.2816(2) 0.63769(12) 0.39067(9) 0.0505(9) Uani 1 1 d . . .
C58A C 0.2905(2) 0.67231(11) 0.37414(9) 0.0481(9) Uani 1 1 d . . .
C59A C 0.2918(2) 0.73352(11) 0.36223(9) 0.0481(9) Uani 1 1 d . . .
C60A C 0.2884(2) 0.77189(11) 0.36319(9) 0.0479(9) Uani 1 1 d . . .
C61A C 0.2770(2) 0.83100(11) 0.37946(10) 0.0487(9) Uani 1 1 d . . .
C62A C 0.2706(2) 0.63580(12) 0.42700(10) 0.0515(10) Uani 1 1 d . . .
C63A C 0.2561(2) 0.63517(12) 0.45770(10) 0.0532(10) Uani 1 1 d . . .
C64A C 0.2388(2) 0.63634(13) 0.49379(9) 0.0524(10) Uani 1 1 d . . .
C65A C 0.2059(2) 0.60638(12) 0.51029(9) 0.0498(9) Uani 1 1 d . . .
H65A H 0.1958 0.5846 0.4974 0.06 Uiso 1 1 calc R . .
C66A C 0.1881(2) 0.60786(11) 0.54452(10) 0.0471(9) Uani 1 1 d . . .
C67A C 0.2010(2) 0.64042(12) 0.56382(10) 0.0517(10) Uani 1 1 d . . .
H67A H 0.1879 0.642 0.5875 0.062 Uiso 1 1 calc R . .
C68A C 0.2329(2) 0.66979(13) 0.54756(10) 0.0538(10) Uani 1 1 d . . .
H68A H 0.2421 0.6918 0.5603 0.065 Uiso 1 1 calc R . .
C69A C 0.2519(2) 0.66816(12) 0.51341(9) 0.0507(9) Uani 1 1 d . . .
H69A H 0.2742 0.6889 0.5029 0.061 Uiso 1 1 calc R . .
C70A C 0.1503(2) 0.57502(11) 0.55992(9) 0.0485(9) Uani 1 1 d . . .
C71A C 0.1176(2) 0.54098(13) 0.61335(10) 0.0550(10) Uani 1 1 d . . .
H71A H 0.1046 0.5214 0.5961 0.066 Uiso 1 1 calc R . .
C72A C 0.1679(3) 0.52310(15) 0.63930(11) 0.0692(13) Uani 1 1 d . . .
H72A H 0.205 0.5097 0.6268 0.104 Uiso 1 1 calc R . .
H72B H 0.1417 0.5057 0.654 0.104 Uiso 1 1 calc R . .
H72C H 0.1894 0.5424 0.6538 0.104 Uiso 1 1 calc R . .
C73A C 0.0503(2) 0.55597(12) 0.62778(10) 0.0497(9) Uani 1 1 d . . .
C74A C 0.0394(2) 0.56209(14) 0.66274(11) 0.0621(11) Uani 1 1 d . . .
H74A H 0.0746 0.5552 0.6791 0.075 Uiso 1 1 calc R . .
C75A C -0.0241(3) 0.57873(15) 0.67411(13) 0.0770(15) Uani 1 1 d . . .
H75A H -0.0301 0.5839 0.6981 0.092 Uiso 1 1 calc R . .
C76A C -0.0771(2) 0.58755(13) 0.65145(12) 0.0630(11) Uani 1 1 d . . .
H76A H -0.1203 0.598 0.6594 0.076 Uiso 1 1 calc R . .
C77A C -0.0659(3) 0.58087(14) 0.61724(12) 0.0663(12) Uani 1 1 d . . .
H77A H -0.1015 0.5876 0.6011 0.08 Uiso 1 1 calc R . .
C78A C -0.0042(2) 0.56453(13) 0.60498(10) 0.0571(11) Uani 1 1 d . . .
H78A H 0.0007 0.5592 0.581 0.069 Uiso 1 1 calc R . .
C79A C 0.3554(5) 0.5368(3) 0.5934(2) 0.137(3) Uani 1 1 d . . .
C80A C 0.4023(7) 0.5621(3) 0.6498(2) 0.190(5) Uani 1 1 d . . .
C81A C 0.4861(4) 0.5440(3) 0.6024(2) 0.143(3) Uani 1 1 d . . .
C82A C 0.3415(7) 0.9522(2) 0.6373(2) 0.179(5) Uani 1 1 d . . .
C83A C 0.2294(9) 0.9252(4) 0.6467(5) 0.252(9) Uani 1 1 d . . .
C84A C 0.3127(13) 0.9086(3) 0.6845(2) 0.305(12) Uani 1 1 d . . .
C85A C 0.2033(4) 0.96423(15) 0.35030(16) 0.095(2) Uani 1 1 d . . .
C86A C 0.2573(4) 0.94054(15) 0.29639(18) 0.0983(19) Uani 1 1 d . . .
C87A C 0.1303(3) 0.92161(17) 0.31314(16) 0.0929(18) Uani 1 1 d . . .
C88A C 0.3024(4) 0.57833(13) 0.27359(11) 0.0833(17) Uani 1 1 d . . .
C89A C 0.3416(4) 0.54574(15) 0.32642(16) 0.104(2) Uani 1 1 d . . .
C90A C 0.2107(4) 0.55474(17) 0.31354(13) 0.100(2) Uani 1 1 d . . .
S1B S 0.21819(5) 0.25929(3) 0.53482(2) 0.0421(2) Uani 1 1 d . . .
O1B O 0.15630(13) 0.24420(8) 0.51674(6) 0.0460(6) Uani 1 1 d . . .
O2B O 0.25705(13) 0.28399(7) 0.51154(6) 0.0459(6) Uani 1 1 d . . .
O3B O 0.19193(14) 0.28080(8) 0.56534(6) 0.0497(6) Uani 1 1 d . . .
O4B O 0.26485(13) 0.22970(7) 0.54673(6) 0.0472(6) Uani 1 1 d . . .
O5B O 0.05711(14) 0.24209(8) 0.66390(6) 0.0525(7) Uani 1 1 d . . .
O6B O 0.4378(2) 0.04905(9) 0.45835(8) 0.0846(12) Uani 1 1 d . B .
N1B N 0.07898(16) 0.26977(9) 0.61215(7) 0.0460(7) Uani 1 1 d . . .
H1B H 0.0914 0.2666 0.5904 0.055 Uiso 1 1 calc R . .
N2B N 0.17897(15) 0.21346(8) 0.45476(7) 0.0402(7) Uani 1 1 d . B .
H2B H 0.1816 0.2219 0.4761 0.048 Uiso 1 1 calc R . .
N3B N 0.21420(17) 0.29890(9) 0.44619(8) 0.0456(7) Uani 1 1 d . B .
H3B H 0.2168 0.2953 0.4687 0.055 Uiso 1 1 calc R . .
N4B N 0.27983(17) 0.29814(10) 0.61693(9) 0.0542(8) Uani 1 1 d . B .
H4B H 0.2703 0.2929 0.5951 0.065 Uiso 1 1 calc R . .
N5B N 0.28082(17) 0.20946(10) 0.61494(8) 0.0515(8) Uani 1 1 d . B .
H5B H 0.2743 0.2154 0.5931 0.062 Uiso 1 1 calc R . .
N6B N 0.42211(18) 0.07154(9) 0.40483(8) 0.0501(8) Uani 1 1 d . B .
H6B H 0.4064 0.0902 0.3922 0.06 Uiso 1 1 calc R . .
C1B C -0.0129(2) 0.31092(11) 0.63701(9) 0.0476(9) Uani 1 1 d . . .
C2B C -0.0305(2) 0.34222(12) 0.65648(10) 0.0537(10) Uani 1 1 d . . .
H2B1 H 0.0052 0.3596 0.6626 0.064 Uiso 1 1 calc R . .
C3B C -0.0994(2) 0.34822(14) 0.66692(11) 0.0620(12) Uani 1 1 d . . .
H3B1 H -0.1103 0.3695 0.6804 0.074 Uiso 1 1 calc R . .
C4B C -0.1521(3) 0.32411(14) 0.65814(11) 0.0682(13) Uani 1 1 d . . .
H4B1 H -0.1994 0.3288 0.665 0.082 Uiso 1 1 calc R . .
C5B C -0.1355(2) 0.29276(14) 0.63917(11) 0.0589(11) Uani 1 1 d . . .
H5B1 H -0.1715 0.2756 0.6331 0.071 Uiso 1 1 calc R . .
C6B C -0.0665(2) 0.28625(12) 0.62896(10) 0.0527(10) Uani 1 1 d . . .
H6B1 H -0.0558 0.2644 0.6162 0.063 Uiso 1 1 calc R . .
C7B C 0.0618(2) 0.30733(11) 0.62447(10) 0.0485(9) Uani 1 1 d . . .
H7B H 0.095 0.3145 0.6434 0.058 Uiso 1 1 calc R . .
C8B C 0.0721(3) 0.33351(13) 0.59308(13) 0.0724(14) Uani 1 1 d . . .
C9B C 0.07630(19) 0.23982(11) 0.63348(9) 0.0432(8) Uani 1 1 d . . .
C10B C 0.09612(18) 0.20299(11) 0.61789(9) 0.0442(9) Uani 1 1 d . . .
C11B C 0.10551(18) 0.19776(11) 0.58297(9) 0.0441(8) Uani 1 1 d . . .
H11B H 0.1006 0.2181 0.5675 0.053 Uiso 1 1 calc R . .
C12B C 0.1226(2) 0.16193(11) 0.56991(10) 0.0470(9) Uani 1 1 d . . .
C13B C 0.1290(2) 0.13234(12) 0.59333(11) 0.0605(11) Uani 1 1 d . . .
H13B H 0.1391 0.1081 0.5851 0.073 Uiso 1 1 calc R . .
C14B C 0.1203(3) 0.13860(13) 0.62863(11) 0.0634(12) Uani 1 1 d . . .
H14B H 0.125 0.1185 0.6444 0.076 Uiso 1 1 calc R . .
C15B C 0.1051(2) 0.17345(13) 0.64089(11) 0.0615(12) Uani 1 1 d . . .
H15B H 0.1007 0.1775 0.6651 0.074 Uiso 1 1 calc R . .
C16B C 0.13356(19) 0.15573(10) 0.53367(10) 0.0448(8) Uani 1 1 d . . .
C17B C 0.14371(19) 0.15091(9) 0.50311(10) 0.0410(8) Uani 1 1 d . . .
C18B C 0.1540(2) 0.14659(10) 0.46701(9) 0.0434(8) Uani 1 1 d . B .
C19B C 0.1497(2) 0.11211(11) 0.45047(10) 0.0503(9) Uani 1 1 d . . .
H19B H 0.1413 0.0907 0.4642 0.06 Uiso 1 1 calc R . .
C20B C 0.1572(2) 0.10756(12) 0.41427(11) 0.0570(10) Uani 1 1 d . B .
C21B C 0.1589(3) 0.06860(12) 0.39821(12) 0.0654(12) Uani 1 1 d D . .
C22B C 0.1667(2) 0.13857(11) 0.39363(10) 0.0519(10) Uani 1 1 d . . .
H22B H 0.171 0.1359 0.3692 0.062 Uiso 1 1 calc R B .
C23B C 0.1700(2) 0.17437(10) 0.40893(9) 0.0436(8) Uani 1 1 d . B .
C24B C 0.1797(2) 0.21165(11) 0.39585(9) 0.0465(9) Uani 1 1 d . . .
C25B C 0.1804(2) 0.22774(13) 0.36210(10) 0.0521(10) Uani 1 1 d . B .
H25B H 0.1748 0.2125 0.3422 0.063 Uiso 1 1 calc R . .
C26B C 0.1892(2) 0.26530(12) 0.35854(10) 0.0518(10) Uani 1 1 d . . .
H26B H 0.1883 0.2762 0.3361 0.062 Uiso 1 1 calc R B .
C27B C 0.19971(19) 0.28785(12) 0.38801(9) 0.0478(9) Uani 1 1 d . B .
C28B C 0.2141(2) 0.32727(11) 0.39338(10) 0.0502(9) Uani 1 1 d . . .
C29B C 0.2192(2) 0.35764(11) 0.37118(11) 0.0570(11) Uani 1 1 d . B .
H29B H 0.2124 0.3546 0.347 0.068 Uiso 1 1 calc R . .
C30B C 0.2348(3) 0.39294(12) 0.38504(13) 0.0732(15) Uani 1 1 d . . .
C31B C 0.2444(4) 0.42762(13) 0.36150(15) 0.100(2) Uani 1 1 d . B .
C32B C 0.2468(3) 0.39664(12) 0.42055(12) 0.0665(12) Uani 1 1 d . B .
H32B H 0.2589 0.4204 0.4294 0.08 Uiso 1 1 calc R . .
C33B C 0.2418(2) 0.36672(11) 0.44384(11) 0.0505(10) Uani 1 1 d . . .
C34B C 0.2235(2) 0.33227(10) 0.42929(9) 0.0447(9) Uani 1 1 d . B .
C35B C 0.20002(19) 0.27216(11) 0.42140(9) 0.0424(8) Uani 1 1 d . . .
C36B C 0.18665(19) 0.23402(11) 0.42527(9) 0.0453(9) Uani 1 1 d . B .
C37B C 0.16645(19) 0.17754(10) 0.44519(9) 0.0423(8) Uani 1 1 d . . .
C38B C 0.2549(2) 0.37051(11) 0.47960(12) 0.0534(10) Uani 1 1 d . B .
C39B C 0.2652(2) 0.37067(10) 0.51009(13) 0.0519(10) Uani 1 1 d . . .
C40B C 0.2761(2) 0.36964(10) 0.54593(13) 0.0518(10) Uani 1 1 d . B .
C41B C 0.2868(2) 0.36905(11) 0.57708(12) 0.0548(10) Uani 1 1 d . . .
C42B C 0.2999(2) 0.36664(13) 0.61269(11) 0.0576(11) Uani 1 1 d . B .
C43B C 0.3218(2) 0.39724(14) 0.63254(14) 0.0681(13) Uani 1 1 d . . .
H43B H 0.3258 0.4206 0.6213 0.082 Uiso 1 1 calc R B .
C44B C 0.3378(3) 0.39541(16) 0.66729(13) 0.0741(14) Uani 1 1 d . B .
C45B C 0.3657(3) 0.43002(17) 0.68576(16) 0.0913(18) Uani 1 1 d . . .
C46B C 0.3283(2) 0.36149(17) 0.68452(13) 0.0753(15) Uani 1 1 d . . .
H46B H 0.3361 0.36 0.7088 0.09 Uiso 1 1 calc R B .
C47B C 0.3071(2) 0.32972(16) 0.66610(11) 0.0658(13) Uani 1 1 d . B .
C48B C 0.2995(2) 0.29097(15) 0.67481(10) 0.0617(12) Uani 1 1 d . . .
C49B C 0.3086(3) 0.27147(18) 0.70640(11) 0.0752(15) Uani 1 1 d . B .
H49B H 0.3174 0.2842 0.7275 0.09 Uiso 1 1 calc R . .
C50B C 0.3041(3) 0.23412(18) 0.70529(11) 0.0741(15) Uani 1 1 d . . .
H50B H 0.3092 0.2205 0.7262 0.089 Uiso 1 1 calc R B .
C51B C 0.2921(2) 0.21437(16) 0.67393(10) 0.0665(13) Uani 1 1 d . B .
C52B C 0.2971(2) 0.17624(15) 0.66392(10) 0.0633(12) Uani 1 1 d . . .
C53B C 0.3109(3) 0.14383(17) 0.68270(13) 0.0802(15) Uani 1 1 d . B .
H53B H 0.3155 0.1447 0.7072 0.096 Uiso 1 1 calc R . .
C54B C 0.3179(4) 0.11059(17) 0.66539(13) 0.0865(17) Uani 1 1 d . . .
C55B C 0.3318(5) 0.07475(19) 0.68544(16) 0.113(2) Uani 1 1 d . B .
C56B C 0.3156(3) 0.11032(15) 0.62910(12) 0.0715(13) Uani 1 1 d . B .
H56B H 0.3228 0.0874 0.6175 0.086 Uiso 1 1 calc R . .
C57B C 0.3034(2) 0.14206(13) 0.60914(10) 0.0572(11) Uani 1 1 d . . .
C58B C 0.2913(2) 0.17463(13) 0.62741(10) 0.0533(10) Uani 1 1 d . B .
C59B C 0.2821(2) 0.23426(14) 0.64292(10) 0.0565(11) Uani 1 1 d . . .
C60B C 0.2836(2) 0.27273(13) 0.64409(10) 0.0555(10) Uani 1 1 d . B .
C61B C 0.2937(2) 0.33266(15) 0.63018(11) 0.0613(12) Uani 1 1 d . . .
C62B C 0.3093(2) 0.14101(11) 0.57242(11) 0.0509(10) Uani 1 1 d . B .
C63B C 0.3205(2) 0.13911(11) 0.54161(10) 0.0460(9) Uani 1 1 d . . .
C64B C 0.33557(18) 0.13892(11) 0.50520(9) 0.0426(8) Uani 1 1 d . B .
C65B C 0.3668(2) 0.10762(11) 0.48912(9) 0.0463(9) Uani 1 1 d . . .
H65B H 0.3774 0.0862 0.5025 0.056 Uiso 1 1 calc R B .
C66B C 0.38187(19) 0.10819(10) 0.45422(9) 0.0431(8) Uani 1 1 d . B .
C67B C 0.36616(19) 0.13942(11) 0.43416(9) 0.0449(9) Uani 1 1 d . . .
H67B H 0.3765 0.1398 0.4101 0.054 Uiso 1 1 calc R B .
C68B C 0.3351(2) 0.16985(10) 0.45023(9) 0.0458(9) Uani 1 1 d . B .
H68B H 0.3238 0.1911 0.4368 0.055 Uiso 1 1 calc R . .
C69B C 0.32014(19) 0.16987(11) 0.48547(9) 0.0443(8) Uani 1 1 d . . .
H69B H 0.2994 0.1911 0.496 0.053 Uiso 1 1 calc R B .
C70B C 0.4159(2) 0.07389(10) 0.43909(10) 0.0478(9) Uani 1 1 d . . .
C71B C 0.4537(2) 0.03964(11) 0.38668(10) 0.0494(9) Uani 1 1 d . . .
H71B H 0.4707 0.0219 0.4048 0.059 Uiso 1 1 calc R B .
C72B C 0.3984(2) 0.01981(14) 0.36548(13) 0.0682(12) Uani 1 1 d . B .
H72D H 0.3632 0.0087 0.381 0.102 Uiso 1 1 calc R . .
H72E H 0.4208 0.0003 0.3517 0.102 Uiso 1 1 calc R . .
H72F H 0.3751 0.0376 0.35 0.102 Uiso 1 1 calc R . .
C73B C 0.5183(2) 0.05306(12) 0.36674(12) 0.0609(12) Uani 1 1 d . B .
C74B C 0.5218(3) 0.05383(16) 0.33150(15) 0.0873(17) Uani 1 1 d . . .
H74B H 0.4849 0.0447 0.3172 0.105 Uiso 1 1 calc R B .
C75B C 0.5906(5) 0.0708(2) 0.31658(19) 0.122(3) Uani 1 1 d . B .
H75B H 0.5992 0.0732 0.2924 0.147 Uiso 1 1 calc R . .
C76B C 0.6383(4) 0.08219(18) 0.3415(3) 0.102(2) Uani 1 1 d . . .
H76B H 0.6796 0.0936 0.3324 0.122 Uiso 1 1 calc R B .
C77B C 0.6370(3) 0.08013(18) 0.3748(2) 0.103(2) Uani 1 1 d . B .
H77B H 0.6747 0.0875 0.3895 0.123 Uiso 1 1 calc R . .
C78B C 0.5759(3) 0.06646(14) 0.38599(19) 0.0861(17) Uani 1 1 d . . .
H78B H 0.5704 0.0656 0.4104 0.103 Uiso 1 1 calc R B .
C79B C 0.0964(3) 0.06479(17) 0.37457(18) 0.082(2) Uani 0.857(10) 1 d P B 1
C80B C 0.2290(4) 0.0663(2) 0.3763(3) 0.128(4) Uani 0.857(10) 1 d P B 1
C81B C 0.1559(9) 0.03742(19) 0.4260(2) 0.152(6) Uani 0.857(10) 1 d P B 1
C279 C 0.0870(11) 0.0523(10) 0.4094(9) 0.075(12) Uiso 0.143(10) 1 d PD B 2
C280 C 0.159(2) 0.0685(10) 0.3578(9) 0.072(11) Uiso 0.143(10) 1 d P B 2
C281 C 0.2157(14) 0.0455(8) 0.4177(7) 0.039(7) Uiso 0.143(10) 1 d P B 2
C82B C 0.3219(4) 0.43881(19) 0.3611(2) 0.133(3) Uani 1 1 d . . .
C83B C 0.1976(4) 0.45914(16) 0.37590(17) 0.118(3) Uani 1 1 d . . .
C84B C 0.2220(6) 0.41954(18) 0.32397(18) 0.142(4) Uani 1 1 d . . .
C85B C 0.4338(3) 0.44294(18) 0.66681(16) 0.0932(18) Uani 1 1 d . B .
C86B C 0.3859(4) 0.4215(2) 0.72531(15) 0.116(2) Uani 1 1 d . B .
C87B C 0.3117(3) 0.46139(19) 0.6848(2) 0.113(2) Uani 1 1 d . B .
C88B C 0.3892(4) 0.05005(17) 0.66533(16) 0.102(2) Uani 1 1 d . . .
C89B C 0.2607(6) 0.0545(2) 0.6906(3) 0.163(4) Uani 1 1 d . . .
C90B C 0.3633(8) 0.0825(3) 0.72114(18) 0.205(6) Uani 1 1 d . . .
N1C N 0.09755(19) 0.75181(13) 0.46413(11) 0.0760(11) Uani 1 1 d . . .
C1C C 0.1523(2) 0.75857(17) 0.49112(14) 0.0817(15) Uani 1 1 d . . .
H1C1 H 0.1925 0.7719 0.4804 0.098 Uiso 1 1 calc R . .
H1C2 H 0.1701 0.7344 0.4996 0.098 Uiso 1 1 calc R . .
C2C C 0.1255(3) 0.78132(15) 0.52243(14) 0.0773(14) Uani 1 1 d . . .
H2C1 H 0.1095 0.8061 0.5145 0.093 Uiso 1 1 calc R . .
H2C2 H 0.0848 0.7685 0.5332 0.093 Uiso 1 1 calc R . .
C3C C 0.1833(3) 0.7858(3) 0.54864(13) 0.114(3) Uani 1 1 d . . .
H3C1 H 0.2263 0.795 0.5368 0.136 Uiso 1 1 calc R . .
H3C2 H 0.1945 0.7612 0.5587 0.136 Uiso 1 1 calc R . .
C4C C 0.1634(3) 0.81330(19) 0.57879(15) 0.0930(18) Uani 1 1 d . . .
C5C C 0.0690(3) 0.78739(16) 0.45051(14) 0.0793(14) Uani 1 1 d . . .
H5C1 H 0.0351 0.7817 0.4317 0.095 Uiso 1 1 calc R . .
H5C2 H 0.0423 0.7998 0.4693 0.095 Uiso 1 1 calc R . .
C6C C 0.1217(3) 0.8138(2) 0.4370(3) 0.159(4) Uani 1 1 d D C .
H6C1 H 0.1531 0.8002 0.4208 0.191 Uiso 1 1 calc R . .
H6C2 H 0.1511 0.8224 0.4566 0.191 Uiso 1 1 calc R . .
C7C C 0.0932(3) 0.84787(19) 0.4182(2) 0.102(2) Uani 1 1 d D . .
C81C C 0.0818(7) 0.8354(4) 0.3807(2) 0.202(8) Uani 0.835(13) 1 d PD C 1
C82C C 0.0948(11) 0.8747(4) 0.4490(4) 0.039(7) Uiso 0.165(13) 1 d PD C 2
C9C C 0.1319(3) 0.7289(2) 0.43377(15) 0.098(2) Uani 1 1 d . . .
H9C1 H 0.1691 0.7442 0.4228 0.117 Uiso 1 1 calc R . .
H9C2 H 0.155 0.7067 0.4437 0.117 Uiso 1 1 calc R . .
C10C C 0.0792(3) 0.7162(2) 0.40525(16) 0.101(2) Uani 1 1 d . . .
H10A H 0.0473 0.6971 0.415 0.121 Uiso 1 1 calc R . .
H10B H 0.0501 0.7376 0.3979 0.121 Uiso 1 1 calc R . .
C11C C 0.1165(4) 0.7005(3) 0.37431(18) 0.145(4) Uani 1 1 d . . .
H11C H 0.1465 0.6795 0.3817 0.174 Uiso 1 1 calc R . .
H11D H 0.1477 0.7198 0.3643 0.174 Uiso 1 1 calc R . .
C12C C 0.0645(4) 0.6872(3) 0.34651(19) 0.145(4) Uani 1 1 d . . .
C13C C 0.0368(2) 0.72970(16) 0.47903(13) 0.0714(14) Uani 1 1 d . . .
H13C H 0.0017 0.7256 0.4604 0.086 Uiso 1 1 calc R . .
H13D H 0.0137 0.7449 0.4972 0.086 Uiso 1 1 calc R . .
C14C C 0.0563(2) 0.69158(14) 0.49497(13) 0.0681(12) Uani 1 1 d . . .
H14C H 0.0901 0.6787 0.4796 0.082 Uiso 1 1 calc R . .
H14D H 0.0795 0.6954 0.5177 0.082 Uiso 1 1 calc R . .
C15C C -0.0084(2) 0.66780(14) 0.49972(12) 0.0672(12) Uani 1 1 d . . .
H15C H -0.0294 0.6625 0.4768 0.081 Uiso 1 1 calc R . .
H15D H -0.0437 0.6816 0.5135 0.081 Uiso 1 1 calc R . .
C16C C 0.0085(3) 0.63129(14) 0.51788(13) 0.0708(13) Uani 1 1 d . . .
N1D N 0.01612(19) 0.50582(9) 0.46699(8) 0.0533(8) Uani 1 1 d . . .
C1D C 0.0059(3) 0.53123(14) 0.43590(10) 0.0781(15) Uani 1 1 d . . .
H1D1 H -0.0431 0.5283 0.4275 0.094 Uiso 1 1 calc R . .
H1D2 H 0.0377 0.5227 0.4172 0.094 Uiso 1 1 calc R . .
C2D C 0.0194(4) 0.57246(14) 0.44194(11) 0.0811(16) Uani 1 1 d D D .
H2D1 H 0.0633 0.5755 0.4555 0.097 Uiso 1 1 calc R . .
H2D2 H -0.02 0.583 0.4556 0.097 Uiso 1 1 calc R . .
C3D C 0.0261(4) 0.59368(18) 0.40753(14) 0.0961(19) Uani 1 1 d D . .
C41D C 0.0973(4) 0.5861(2) 0.3923(2) 0.114(3) Uani 0.876(13) 1 d PD D 1
C42D C 0.0738(14) 0.6273(6) 0.4092(7) 0.051(11) Uiso 0.124(13) 1 d PD D 2
C5D C -0.0231(2) 0.52149(12) 0.49831(10) 0.0557(10) Uani 1 1 d . . .
H5D1 H -0.0024 0.546 0.5041 0.067 Uiso 1 1 calc R . .
H5D2 H -0.0147 0.5049 0.5183 0.067 Uiso 1 1 calc R . .
C6D C -0.1031(3) 0.52633(14) 0.49391(12) 0.0667(12) Uani 1 1 d . . .
H6D1 H -0.1127 0.5456 0.4763 0.08 Uiso 1 1 calc R . .
H6D2 H -0.1243 0.5027 0.4859 0.08 Uiso 1 1 calc R . .
C7D C -0.1358(3) 0.53770(15) 0.52859(13) 0.0747(13) Uani 1 1 d . . .
H7D1 H -0.1195 0.5629 0.5348 0.09 Uiso 1 1 calc R . .
H7D2 H -0.1197 0.5204 0.5469 0.09 Uiso 1 1 calc R . .
C8D C -0.2165(3) 0.53720(18) 0.52684(17) 0.0976(18) Uani 1 1 d . . .
C9D C 0.0929(2) 0.50353(12) 0.47563(12) 0.0634(12) Uani 1 1 d . . .
H9D1 H 0.1098 0.5288 0.4814 0.076 Uiso 1 1 calc R . .
H9D2 H 0.1187 0.4953 0.4547 0.076 Uiso 1 1 calc R . .
C10D C 0.1121(3) 0.47805(13) 0.50505(15) 0.0772(14) Uani 1 1 d . . .
H10C H 0.0954 0.4526 0.5 0.093 Uiso 1 1 calc R . .
H10D H 0.0892 0.4866 0.5267 0.093 Uiso 1 1 calc R . .
C11D C 0.1913(3) 0.47822(18) 0.50929(19) 0.099(2) Uani 1 1 d . . .
H11E H 0.2129 0.4638 0.4902 0.119 Uiso 1 1 calc R . .
H11F H 0.2087 0.5041 0.5076 0.119 Uiso 1 1 calc R . .
C12D C 0.2145(4) 0.46203(18) 0.5434(2) 0.108(2) Uani 1 1 d . . .
C13D C -0.0146(2) 0.46757(11) 0.45850(11) 0.0573(10) Uani 1 1 d . . .
H13E H -0.0168 0.4529 0.4801 0.069 Uiso 1 1 calc R . .
H13F H -0.0637 0.4709 0.4502 0.069 Uiso 1 1 calc R . .
C14D C 0.0261(3) 0.44552(14) 0.43162(13) 0.0701(13) Uani 1 1 d . . .
H14E H 0.035 0.4612 0.411 0.084 Uiso 1 1 calc R . .
H14F H 0.0722 0.4378 0.4413 0.084 Uiso 1 1 calc R . .
C15D C -0.0156(3) 0.41178(14) 0.42120(14) 0.0803(15) Uani 1 1 d . . .
H15E H -0.0612 0.4197 0.4111 0.096 Uiso 1 1 calc R . .
H15F H -0.0258 0.3967 0.442 0.096 Uiso 1 1 calc R . .
C16D C 0.0242(4) 0.38781(18) 0.39461(19) 0.108(2) Uani 1 1 d . . .
N1E N 0.47340(15) 0.24849(9) 0.54357(8) 0.0476(7) Uani 1 1 d . . .
C1E C 0.4407(2) 0.22987(13) 0.57494(11) 0.0584(11) Uani 1 1 d . . .
H1E1 H 0.4161 0.2071 0.5673 0.07 Uiso 1 1 calc R . .
H1E2 H 0.405 0.2467 0.585 0.07 Uiso 1 1 calc R . .
C2E C 0.4949(3) 0.21939(16) 0.60351(12) 0.0732(13) Uani 1 1 d . . .
H2E1 H 0.5243 0.1984 0.5953 0.088 Uiso 1 1 calc R . .
H2E2 H 0.5265 0.2408 0.6078 0.088 Uiso 1 1 calc R . .
C3E C 0.4591(3) 0.20864(16) 0.63684(12) 0.0765(14) Uani 1 1 d . . .
H3E1 H 0.429 0.2295 0.6447 0.092 Uiso 1 1 calc R . .
H3E2 H 0.4281 0.187 0.6325 0.092 Uiso 1 1 calc R . .
C4E C 0.5100(3) 0.19911(17) 0.66495(12) 0.0777(14) Uani 1 1 d . . .
C5E C 0.53417(19) 0.22562(12) 0.52900(10) 0.0504(9) Uani 1 1 d . . .
H5E1 H 0.5557 0.2395 0.5095 0.06 Uiso 1 1 calc R . .
H5E2 H 0.5706 0.2229 0.5472 0.06 Uiso 1 1 calc R . .
C6E C 0.5141(2) 0.18737(11) 0.51626(10) 0.0503(9) Uani 1 1 d . . .
H6E1 H 0.4901 0.1736 0.5351 0.06 Uiso 1 1 calc R . .
H6E2 H 0.4807 0.1897 0.4966 0.06 Uiso 1 1 calc R . .
C7E C 0.5784(2) 0.16610(12) 0.50473(12) 0.0563(10) Uani 1 1 d . . .
H7E1 H 0.611 0.1638 0.5247 0.068 Uiso 1 1 calc R . .
H7E2 H 0.6029 0.1807 0.4866 0.068 Uiso 1 1 calc R . .
C8E C 0.5635(2) 0.12724(12) 0.49039(11) 0.0589(11) Uani 1 1 d . . .
C9E C 0.4172(2) 0.25339(13) 0.51610(10) 0.0561(10) Uani 1 1 d . . .
H9E1 H 0.3761 0.2661 0.5266 0.067 Uiso 1 1 calc R . .
H9E2 H 0.4013 0.2286 0.5084 0.067 Uiso 1 1 calc R . .
C10E C 0.4412(2) 0.27569(14) 0.48409(11) 0.0638(11) Uani 1 1 d . . .
H10E H 0.4457 0.3022 0.4903 0.077 Uiso 1 1 calc R . .
H10F H 0.4881 0.2668 0.4764 0.077 Uiso 1 1 calc R . .
C11E C 0.3903(3) 0.2716(2) 0.45575(13) 0.100(2) Uani 1 1 d . . .
H11G H 0.3421 0.2749 0.4652 0.12 Uiso 1 1 calc R . .
H11H H 0.3936 0.246 0.4466 0.12 Uiso 1 1 calc R . .
C12E C 0.4006(3) 0.29862(19) 0.42590(13) 0.0912(18) Uani 1 1 d . . .
C13E C 0.5025(2) 0.28562(12) 0.55470(11) 0.0535(10) Uani 1 1 d . . .
H13G H 0.5292 0.2965 0.5351 0.064 Uiso 1 1 calc R . .
H13H H 0.5361 0.2816 0.574 0.064 Uiso 1 1 calc R . .
C14E C 0.4459(2) 0.31391(13) 0.56651(13) 0.0647(12) Uani 1 1 d . . .
H14G H 0.4219 0.3243 0.5459 0.078 Uiso 1 1 calc R . .
H14H H 0.41 0.3011 0.5808 0.078 Uiso 1 1 calc R . .
C15E C 0.4792(3) 0.34570(15) 0.58774(16) 0.0830(16) Uani 1 1 d . . .
H15G H 0.4467 0.3672 0.5881 0.1 Uiso 1 1 calc R . .
H15H H 0.5239 0.3536 0.5767 0.1 Uiso 1 1 calc R . .
C16E C 0.4945(3) 0.33269(18) 0.62626(14) 0.0850(16) Uani 1 1 d . . .
N1F N 0.45340(16) 0.25151(8) 0.25248(7) 0.0456(7) Uani 1 1 d . . .
C1F C 0.4962(2) 0.21809(10) 0.26570(9) 0.0448(8) Uani 1 1 d . . .
H1F1 H 0.5319 0.2273 0.2823 0.054 Uiso 1 1 calc R . .
H1F2 H 0.4639 0.2016 0.2786 0.054 Uiso 1 1 calc R . .
C2F C 0.5335(2) 0.19529(11) 0.23864(10) 0.0550(10) Uani 1 1 d . . .
H2F1 H 0.568 0.211 0.2261 0.066 Uiso 1 1 calc R . .
H2F2 H 0.4988 0.1858 0.2216 0.066 Uiso 1 1 calc R . .
C3F C 0.5713(3) 0.16319(11) 0.25560(12) 0.0619(11) Uani 1 1 d . . .
H3F1 H 0.5876 0.1459 0.2373 0.074 Uiso 1 1 calc R . .
H3F2 H 0.5372 0.1496 0.2704 0.074 Uiso 1 1 calc R . .
C4F C 0.6349(3) 0.17447(13) 0.27787(11) 0.0642(11) Uani 1 1 d . . .
C5F C 0.5012(2) 0.27860(10) 0.23360(9) 0.0457(9) Uani 1 1 d . . .
H5F1 H 0.4717 0.2989 0.2241 0.055 Uiso 1 1 calc R . .
H5F2 H 0.523 0.2655 0.2137 0.055 Uiso 1 1 calc R . .
C6F C 0.5600(2) 0.29584(11) 0.25527(10) 0.0467(9) Uani 1 1 d . . .
H6F1 H 0.5971 0.2771 0.2596 0.056 Uiso 1 1 calc R . .
H6F2 H 0.5407 0.3038 0.2779 0.056 Uiso 1 1 calc R . .
C7F C 0.5926(2) 0.32939(11) 0.23662(11) 0.0536(10) Uani 1 1 d . . .
H7F1 H 0.6138 0.321 0.2145 0.064 Uiso 1 1 calc R . .
H7F2 H 0.5548 0.3474 0.2311 0.064 Uiso 1 1 calc R . .
C8F C 0.6486(3) 0.34852(14) 0.25819(13) 0.0752(14) Uani 1 1 d . . .
C9F C 0.4205(2) 0.26826(11) 0.28366(9) 0.0457(9) Uani 1 1 d . . .
H9F1 H 0.4579 0.2726 0.3011 0.055 Uiso 1 1 calc R . .
H9F2 H 0.3869 0.2501 0.2936 0.055 Uiso 1 1 calc R . .
C10F C 0.3814(3) 0.30476(13) 0.27756(11) 0.0632(11) Uani 1 1 d . . .
H10G H 0.4143 0.3233 0.2677 0.076 Uiso 1 1 calc R . .
H10H H 0.3429 0.3007 0.2606 0.076 Uiso 1 1 calc R . .
C11F C 0.3504(2) 0.31972(14) 0.31132(11) 0.0626(11) Uani 1 1 d . . .
H11I H 0.3226 0.2998 0.3225 0.075 Uiso 1 1 calc R . .
H11J H 0.3176 0.3403 0.3058 0.075 Uiso 1 1 calc R . .
C12F C 0.4060(3) 0.33399(16) 0.33746(13) 0.0809(15) Uani 1 1 d . . .
C13F C 0.3986(2) 0.23931(12) 0.22567(9) 0.0531(10) Uani 1 1 d . . .
H13I H 0.3715 0.2614 0.2183 0.064 Uiso 1 1 calc R . .
H13J H 0.4238 0.2297 0.2051 0.064 Uiso 1 1 calc R . .
C14F C 0.3468(2) 0.20983(14) 0.23789(11) 0.0647(12) Uani 1 1 d . . .
H14I H 0.3189 0.2194 0.2577 0.078 Uiso 1 1 calc R . .
H14J H 0.3728 0.1875 0.2457 0.078 Uiso 1 1 calc R . .
C15F C 0.2973(3) 0.19979(17) 0.20753(13) 0.0838(17) Uani 1 1 d . . .
H15I H 0.2593 0.1834 0.2163 0.101 Uiso 1 1 calc R . .
H15J H 0.2749 0.2228 0.1989 0.101 Uiso 1 1 calc R . .
C16F C 0.3336(4) 0.18066(18) 0.17772(13) 0.0934(19) Uani 1 1 d . . .

loop_
_atom_site_aniso_label
_atom_site_aniso_U_11
_atom_site_aniso_U_22
_atom_site_aniso_U_33
_atom_site_aniso_U_23
_atom_site_aniso_U_13
_atom_site_aniso_U_12
S1A 0.0400(5) 0.0661(6) 0.0373(4) -0.0070(4) 0.0025(4) -0.0065(5)
O1A 0.042(2) 0.079(3) 0.045(2) 0.0004(18) 0.0028(15) 0.0113(19)
O2A 0.046(2) 0.076(3) 0.0419(19) -0.0186(19) 0.0082(15) 0.002(2)
O3A 0.048(2) 0.065(3) 0.0418(19) 0.0007(17) 0.0119(16) -0.0146(19)
O4A 0.104(3) 0.080(2) 0.0393(14) -0.0048(14) -0.0051(14) -0.053(2)
O5A 0.0742(19) 0.0614(18) 0.0360(14) -0.0052(12) 0.0015(12) 0.0127(15)
O6A 0.0668(19) 0.0584(17) 0.0471(15) -0.0052(13) 0.0061(13) -0.0094(15)
N1A 0.0454(18) 0.062(2) 0.0472(17) -0.0024(16) 0.0027(13) 0.0020(16)
N2A 0.0390(19) 0.111(3) 0.0425(19) 0.005(2) 0.0020(14) 0.000(2)
N3A 0.049(2) 0.104(3) 0.0405(18) -0.009(2) 0.0022(15) -0.008(2)
N4A 0.055(2) 0.054(2) 0.0394(16) -0.0112(14) 0.0014(14) -0.0077(16)
N5A 0.056(2) 0.059(2) 0.0356(16) -0.0014(14) 0.0034(14) -0.0077(17)
N6A 0.0409(18) 0.072(2) 0.0455(17) 0.0076(16) 0.0003(13) -0.0163(17)
C1A 0.054(2) 0.048(2) 0.044(2) -0.0055(17) 0.0050(17) 0.0038(19)
C2A 0.087(4) 0.046(2) 0.058(2) 0.004(2) -0.015(2) -0.001(2)
C3A 0.082(4) 0.065(3) 0.062(3) 0.004(2) -0.002(2) -0.014(3)
C4A 0.063(3) 0.073(3) 0.068(3) -0.003(2) -0.001(2) -0.002(3)
C5A 0.047(2) 0.073(3) 0.064(3) -0.004(2) 0.0044(19) 0.006(2)
C6A 0.057(2) 0.056(2) 0.042(2) -0.0015(17) -0.0012(17) 0.003(2)
C7A 0.064(3) 0.052(2) 0.053(2) -0.0088(19) -0.0034(19) -0.001(2)
C8A 0.075(3) 0.060(3) 0.088(3) -0.025(2) 0.020(3) 0.018(3)
C9A 0.051(2) 0.047(2) 0.047(2) -0.0058(17) -0.0004(17) 0.0052(18)
C10A 0.042(2) 0.062(3) 0.044(2) -0.0070(18) -0.0009(16) -0.0007(19)
C11A 0.039(2) 0.060(3) 0.048(2) -0.0043(18) -0.0014(16) -0.0007(18)
C12A 0.051(2) 0.059(3) 0.052(2) -0.0069(19) -0.0048(18) -0.007(2)
C13A 0.092(4) 0.067(3) 0.057(3) 0.002(2) 0.005(2) -0.012(3)
C14A 0.099(4) 0.062(3) 0.064(3) -0.017(2) 0.006(3) -0.015(3)
C15A 0.079(3) 0.069(3) 0.049(2) -0.006(2) -0.001(2) -0.011(3)
C16A 0.048(2) 0.054(2) 0.058(3) -0.0009(19) -0.0020(18) -0.0046(19)
C17A 0.044(2) 0.065(3) 0.065(3) 0.008(2) -0.0032(19) -0.005(2)
C18A 0.045(2) 0.084(3) 0.050(2) 0.022(2) 0.0028(18) -0.003(2)
C19A 0.051(3) 0.091(4) 0.073(3) 0.022(3) -0.001(2) -0.009(3)
C20A 0.053(3) 0.130(5) 0.071(3) 0.054(4) -0.004(2) -0.009(3)
C21A 0.076(4) 0.139(6) 0.085(4) 0.039(4) 0.004(3) -0.007(4)
C22A 0.056(3) 0.140(6) 0.050(3) 0.027(3) 0.002(2) 0.005(3)
C23A 0.047(3) 0.149(6) 0.056(3) 0.032(3) -0.002(2) 0.003(3)
C24A 0.034(2) 0.136(5) 0.051(3) 0.015(3) 0.0015(18) 0.000(3)
C25A 0.057(3) 0.170(7) 0.044(3) 0.020(3) 0.000(2) -0.004(4)
C26A 0.052(3) 0.157(6) 0.047(3) -0.005(3) -0.001(2) -0.025(4)
C27A 0.039(2) 0.176(7) 0.032(2) -0.005(3) 0.0003(16) -0.008(3)
C28A 0.053(3) 0.118(5) 0.047(2) -0.015(3) 0.0086(19) -0.030(3)
C29A 0.131(6) 0.165(7) 0.044(3) -0.035(4) 0.022(3) -0.069(5)
C30A 0.201(8) 0.110(5) 0.062(3) -0.035(3) 0.064(4) -0.094(6)
C31A 0.390(18) 0.131(7) 0.080(4) -0.052(4) 0.132(8) -0.123(9)
C32A 0.140(6) 0.105(4) 0.056(3) -0.031(3) 0.035(3) -0.054(4)
C33A 0.065(3) 0.092(4) 0.048(2) -0.016(2) 0.009(2) -0.033(3)
C34A 0.038(2) 0.113(4) 0.046(2) -0.020(3) 0.0070(18) -0.022(3)
C35A 0.043(2) 0.103(4) 0.057(3) -0.005(3) 0.0036(19) -0.002(3)
C36A 0.031(2) 0.156(6) 0.035(2) 0.011(3) -0.0035(16) -0.010(3)
C37A 0.042(2) 0.119(5) 0.045(2) 0.015(3) -0.0025(18) -0.007(3)
C38A 0.046(2) 0.073(3) 0.067(3) -0.018(2) 0.016(2) -0.015(2)
C39A 0.055(3) 0.067(3) 0.054(3) -0.019(2) 0.0114(19) -0.006(2)
C40A 0.050(2) 0.064(3) 0.065(3) -0.021(2) 0.005(2) -0.005(2)
C41A 0.050(2) 0.049(2) 0.065(3) -0.0158(19) 0.0025(19) 0.0000(19)
C42A 0.051(2) 0.052(2) 0.057(2) -0.0213(19) 0.0008(18) -0.006(2)
C43A 0.042(2) 0.053(3) 0.083(3) -0.023(2) -0.002(2) 0.003(2)
C44A 0.047(2) 0.044(2) 0.066(3) -0.0118(18) -0.0085(18) 0.0048(18)
C45A 0.081(3) 0.051(3) 0.077(3) -0.020(2) -0.020(3) 0.012(2)
C46A 0.045(2) 0.043(2) 0.059(2) -0.0057(18) 0.0021(17) -0.0008(18)
C47A 0.042(2) 0.054(2) 0.051(2) -0.0119(18) 0.0051(16) -0.0026(18)
C48A 0.049(2) 0.055(2) 0.047(2) -0.0017(18) 0.0033(17) -0.0060(19)
C49A 0.069(3) 0.048(2) 0.042(2) -0.0022(17) -0.0011(18) -0.008(2)
C50A 0.062(3) 0.056(3) 0.0365(18) -0.0049(17) 0.0001(17) -0.010(2)
C51A 0.056(2) 0.048(2) 0.0370(18) -0.0030(16) -0.0005(16) -0.0065(19)
C52A 0.055(2) 0.052(2) 0.0349(18) -0.0023(16) 0.0036(16) -0.0082(19)
C53A 0.080(3) 0.051(2) 0.043(2) -0.0053(18) 0.0003(19) -0.019(2)
C54A 0.085(3) 0.054(3) 0.050(2) -0.0048(19) 0.002(2) -0.017(2)
C55A 0.139(5) 0.045(3) 0.046(2) -0.0023(19) -0.006(3) -0.027(3)
C56A 0.079(3) 0.050(2) 0.050(2) 0.0024(19) -0.009(2) -0.016(2)
C57A 0.052(2) 0.061(3) 0.0388(19) 0.0026(18) -0.0035(16) -0.010(2)
C58A 0.052(2) 0.052(2) 0.0401(19) -0.0022(17) -0.0004(16) -0.0141(19)
C59A 0.053(2) 0.057(2) 0.0344(18) -0.0020(16) 0.0029(16) -0.0031(19)
C60A 0.052(2) 0.055(2) 0.0368(19) -0.0076(16) 0.0046(16) -0.0049(19)
C61A 0.039(2) 0.051(2) 0.056(2) -0.0141(18) 0.0009(17) -0.0101(18)
C62A 0.053(2) 0.056(2) 0.046(2) 0.0045(18) 0.0005(17) -0.0038(19)
C63A 0.057(2) 0.058(3) 0.045(2) 0.0017(18) -0.0066(17) -0.012(2)
C64A 0.036(2) 0.080(3) 0.041(2) 0.005(2) -0.0028(15) -0.007(2)
C65A 0.055(2) 0.055(2) 0.0391(19) -0.0001(17) -0.0010(17) -0.009(2)
C66A 0.036(2) 0.054(2) 0.051(2) 0.0004(18) -0.0012(15) -0.0055(17)
C67A 0.051(2) 0.058(2) 0.046(2) 0.0070(18) -0.0078(17) -0.007(2)
C68A 0.048(2) 0.068(3) 0.046(2) 0.0048(19) -0.0011(17) -0.014(2)
C69A 0.048(2) 0.060(3) 0.044(2) 0.0034(18) -0.0009(16) -0.009(2)
C70A 0.048(2) 0.054(2) 0.044(2) 0.0009(18) 0.0066(17) -0.0010(19)
C71A 0.044(2) 0.069(3) 0.052(2) 0.011(2) -0.0031(17) -0.008(2)
C72A 0.064(3) 0.089(4) 0.055(2) 0.019(2) -0.007(2) 0.003(3)
C73A 0.039(2) 0.063(3) 0.047(2) 0.0052(18) 0.0029(16) -0.0117(19)
C74A 0.050(3) 0.083(3) 0.053(2) -0.006(2) 0.0012(19) 0.003(2)
C75A 0.083(4) 0.086(4) 0.062(3) -0.019(3) 0.020(3) -0.012(3)
C76A 0.052(3) 0.064(3) 0.073(3) -0.007(2) 0.006(2) -0.004(2)
C77A 0.062(3) 0.074(3) 0.064(3) 0.004(2) 0.000(2) -0.008(2)
C78A 0.046(2) 0.076(3) 0.049(2) 0.002(2) 0.0014(18) -0.011(2)
C79A 0.116(6) 0.141(7) 0.154(7) 0.055(6) -0.007(5) -0.008(6)
C80A 0.272(13) 0.192(10) 0.105(5) 0.089(6) 0.067(7) 0.061(9)
C81A 0.106(6) 0.185(9) 0.137(6) 0.066(6) 0.016(5) 0.044(6)
C82A 0.331(15) 0.104(6) 0.102(5) -0.036(4) 0.064(7) -0.101(8)
C83A 0.259(17) 0.184(12) 0.313(18) -0.101(12) 0.183(16) -0.080(12)
C84A 0.72(4) 0.130(8) 0.069(5) -0.039(5) 0.014(11) 0.109(15)
C85A 0.120(5) 0.055(3) 0.109(4) -0.035(3) -0.040(4) 0.021(3)
C86A 0.107(5) 0.053(3) 0.135(5) 0.017(3) 0.024(4) 0.022(3)
C87A 0.084(4) 0.088(4) 0.107(4) -0.015(3) -0.035(3) 0.010(3)
C88A 0.149(5) 0.051(3) 0.050(2) -0.006(2) 0.006(3) -0.023(3)
C89A 0.168(7) 0.052(3) 0.094(4) -0.011(3) -0.013(4) 0.018(4)
C90A 0.144(6) 0.096(4) 0.059(3) -0.015(3) 0.016(3) -0.075(4)
S1B 0.0372(5) 0.0474(5) 0.0417(4) 0.0009(4) 0.0031(4) 0.0032(4)
O1B 0.0437(14) 0.0573(16) 0.0370(12) 0.0048(11) 0.0001(10) -0.0051(12)
O2B 0.0426(14) 0.0487(15) 0.0464(13) 0.0083(11) 0.0107(11) -0.0070(12)
O3B 0.0481(15) 0.0585(17) 0.0426(13) -0.0079(12) 0.0089(11) 0.0058(13)
O4B 0.0427(14) 0.0496(15) 0.0494(14) 0.0064(11) 0.0064(11) 0.0152(12)
O5B 0.0527(16) 0.0583(17) 0.0464(14) 0.0059(12) 0.0110(11) 0.0077(13)
O6B 0.138(3) 0.058(2) 0.0577(18) 0.0111(15) 0.0130(19) 0.046(2)
N1B 0.0438(17) 0.0521(19) 0.0420(16) 0.0007(14) 0.0083(13) 0.0096(15)
N2B 0.0380(16) 0.0420(17) 0.0406(15) 0.0006(13) -0.0015(12) 0.0009(13)
N3B 0.0453(18) 0.0430(18) 0.0484(17) 0.0048(14) 0.0089(13) 0.0059(15)
N4B 0.0418(18) 0.067(2) 0.0536(19) -0.0133(17) 0.0024(15) 0.0064(17)
N5B 0.0435(18) 0.070(2) 0.0414(16) 0.0022(16) 0.0046(14) -0.0017(17)
N6B 0.059(2) 0.0389(18) 0.0528(19) 0.0057(14) -0.0001(15) 0.0069(15)
C1B 0.055(2) 0.048(2) 0.0399(19) 0.0024(16) 0.0020(16) 0.0075(19)
C2B 0.058(3) 0.055(2) 0.048(2) 0.0021(18) -0.0004(18) 0.011(2)
C3B 0.054(3) 0.077(3) 0.055(2) 0.005(2) 0.011(2) 0.022(2)
C4B 0.060(3) 0.078(3) 0.066(3) 0.024(2) 0.022(2) 0.022(3)
C5B 0.043(2) 0.071(3) 0.063(2) 0.015(2) 0.0040(18) 0.005(2)
C6B 0.058(3) 0.050(2) 0.050(2) 0.0089(18) -0.0012(18) -0.001(2)
C7B 0.045(2) 0.050(2) 0.050(2) -0.0029(17) 0.0058(16) 0.0038(18)
C8B 0.085(3) 0.047(3) 0.085(3) 0.014(2) 0.037(3) 0.008(2)
C9B 0.0381(19) 0.047(2) 0.044(2) 0.0048(16) 0.0048(15) 0.0051(17)
C10B 0.0295(18) 0.053(2) 0.050(2) 0.0079(17) 0.0031(15) -0.0017(17)
C11B 0.0353(19) 0.047(2) 0.050(2) 0.0072(16) 0.0032(15) -0.0020(16)
C12B 0.044(2) 0.040(2) 0.056(2) 0.0074(17) 0.0085(17) 0.0000(17)
C13B 0.067(3) 0.045(2) 0.069(3) 0.014(2) 0.010(2) 0.008(2)
C14B 0.082(3) 0.053(3) 0.056(2) 0.014(2) 0.019(2) 0.013(2)
C15B 0.060(3) 0.075(3) 0.050(2) 0.014(2) 0.0121(19) 0.026(2)
C16B 0.040(2) 0.040(2) 0.055(2) -0.0005(17) -0.0001(16) -0.0004(16)
C17B 0.040(2) 0.0289(18) 0.054(2) 0.0050(15) -0.0023(16) 0.0025(15)
C18B 0.045(2) 0.0334(19) 0.052(2) -0.0033(16) -0.0029(16) 0.0017(16)
C19B 0.051(2) 0.041(2) 0.059(2) -0.0015(17) -0.0032(18) 0.0034(18)
C20B 0.063(3) 0.048(2) 0.060(2) -0.0105(19) -0.016(2) 0.008(2)
C21B 0.079(3) 0.045(2) 0.072(3) -0.012(2) -0.016(2) 0.010(2)
C22B 0.057(2) 0.047(2) 0.052(2) -0.0059(18) -0.0086(18) 0.0024(19)
C23B 0.041(2) 0.036(2) 0.054(2) 0.0025(16) -0.0030(16) 0.0036(16)
C24B 0.041(2) 0.051(2) 0.048(2) -0.0038(17) 0.0010(16) -0.0038(18)
C25B 0.043(2) 0.064(3) 0.048(2) 0.0024(19) -0.0052(16) 0.0100(19)
C26B 0.047(2) 0.066(3) 0.042(2) 0.0070(19) 0.0015(16) 0.006(2)
C27B 0.036(2) 0.063(3) 0.044(2) 0.0090(18) 0.0070(15) 0.0075(18)
C28B 0.051(2) 0.043(2) 0.057(2) 0.0110(17) 0.0124(18) 0.0180(18)
C29B 0.067(3) 0.045(2) 0.059(2) 0.0122(19) 0.022(2) 0.017(2)
C30B 0.095(4) 0.039(2) 0.085(3) 0.018(2) 0.040(3) 0.018(2)
C31B 0.164(6) 0.043(3) 0.095(4) 0.030(3) 0.070(4) 0.037(3)
C32B 0.078(3) 0.046(2) 0.075(3) 0.008(2) 0.030(2) 0.012(2)
C33B 0.048(2) 0.038(2) 0.066(3) 0.0075(18) 0.0223(18) 0.0034(17)
C34B 0.043(2) 0.035(2) 0.056(2) 0.0053(16) 0.0138(16) 0.0073(16)
C35B 0.0371(19) 0.046(2) 0.0440(19) 0.0030(16) 0.0056(15) 0.0031(16)
C36B 0.039(2) 0.054(2) 0.0428(19) 0.0007(17) 0.0018(15) 0.0062(17)
C37B 0.038(2) 0.037(2) 0.052(2) -0.0046(16) -0.0049(15) 0.0023(16)
C38B 0.054(2) 0.031(2) 0.075(3) 0.0008(19) 0.018(2) 0.0024(18)
C39B 0.049(2) 0.029(2) 0.078(3) -0.0078(19) 0.012(2) 0.0019(17)
C40B 0.040(2) 0.032(2) 0.083(3) -0.0112(19) 0.014(2) 0.0008(17)
C41B 0.050(2) 0.039(2) 0.076(3) -0.011(2) 0.008(2) 0.0040(19)
C42B 0.050(2) 0.061(3) 0.062(3) -0.014(2) 0.0068(19) 0.005(2)
C43B 0.044(2) 0.066(3) 0.094(4) -0.020(3) 0.011(2) 0.007(2)
C44B 0.066(3) 0.089(4) 0.068(3) -0.028(3) 0.012(2) -0.009(3)
C45B 0.073(4) 0.089(4) 0.111(4) -0.043(3) 0.017(3) -0.007(3)
C46B 0.052(3) 0.105(4) 0.070(3) -0.039(3) 0.008(2) -0.006(3)
C47B 0.045(2) 0.091(4) 0.062(3) -0.017(3) 0.0078(19) 0.009(2)
C48B 0.044(2) 0.095(4) 0.046(2) -0.010(2) 0.0057(17) 0.001(2)
C49B 0.064(3) 0.113(5) 0.048(3) -0.015(3) 0.012(2) -0.011(3)
C50B 0.070(3) 0.115(5) 0.038(2) 0.004(2) 0.0079(19) -0.002(3)
C51B 0.063(3) 0.096(4) 0.041(2) 0.008(2) 0.0081(19) -0.007(3)
C52B 0.059(3) 0.088(4) 0.043(2) 0.007(2) 0.0077(19) 0.003(2)
C53B 0.095(4) 0.089(4) 0.057(3) 0.020(3) 0.007(2) 0.008(3)
C54B 0.116(5) 0.081(4) 0.062(3) 0.022(3) 0.007(3) 0.015(3)
C55B 0.174(8) 0.086(4) 0.080(4) 0.021(3) -0.001(4) 0.026(5)
C56B 0.092(4) 0.064(3) 0.058(3) 0.013(2) 0.008(2) 0.012(3)
C57B 0.053(2) 0.064(3) 0.055(2) 0.010(2) 0.0087(18) 0.010(2)
C58B 0.044(2) 0.068(3) 0.048(2) 0.006(2) 0.0083(17) 0.005(2)
C59B 0.049(2) 0.079(3) 0.041(2) -0.003(2) 0.0051(17) -0.001(2)
C60B 0.045(2) 0.076(3) 0.046(2) 0.003(2) 0.0127(17) 0.002(2)
C61B 0.038(2) 0.087(3) 0.058(2) -0.025(2) 0.0056(18) 0.006(2)
C62B 0.049(2) 0.046(2) 0.058(3) 0.0066(18) 0.0023(18) 0.0016(18)
C63B 0.045(2) 0.043(2) 0.050(2) 0.0037(17) 0.0030(16) 0.0013(17)
C64B 0.0314(18) 0.046(2) 0.050(2) 0.0006(16) -0.0073(15) 0.0008(16)
C65B 0.043(2) 0.049(2) 0.047(2) 0.0074(17) -0.0018(16) -0.0021(17)
C66B 0.0369(19) 0.040(2) 0.053(2) 0.0066(16) -0.0007(15) -0.0018(16)
C67B 0.044(2) 0.048(2) 0.0423(19) 0.0116(16) -0.0014(15) 0.0021(17)
C68B 0.046(2) 0.038(2) 0.053(2) 0.0036(16) 0.0013(16) 0.0022(17)
C69B 0.0380(19) 0.043(2) 0.052(2) 0.0007(17) -0.0004(15) 0.0045(16)
C70B 0.051(2) 0.037(2) 0.055(2) 0.0018(17) 0.0003(18) 0.0027(17)
C71B 0.043(2) 0.048(2) 0.057(2) 0.0036(18) -0.0007(17) 0.0042(18)
C72B 0.051(3) 0.070(3) 0.084(3) -0.023(2) 0.004(2) -0.006(2)
C73B 0.063(3) 0.043(2) 0.077(3) 0.014(2) 0.022(2) 0.014(2)
C74B 0.082(4) 0.085(4) 0.095(4) 0.033(3) 0.038(3) 0.029(3)
C75B 0.165(8) 0.099(5) 0.104(5) 0.052(4) 0.056(5) 0.071(5)
C76B 0.077(4) 0.070(4) 0.158(7) 0.023(4) -0.006(5) 0.009(3)
C77B 0.062(4) 0.078(4) 0.168(7) 0.014(4) 0.006(4) -0.013(3)
C78B 0.043(3) 0.049(3) 0.166(6) -0.004(3) 0.009(3) -0.004(2)
C79B 0.067(4) 0.065(4) 0.113(5) -0.021(3) -0.023(3) -0.013(3)
C80B 0.060(4) 0.108(6) 0.215(10) -0.094(7) -0.012(5) 0.017(4)
C81B 0.331(19) 0.043(4) 0.082(5) -0.012(3) -0.057(7) 0.024(6)
C82B 0.136(6) 0.078(4) 0.187(7) 0.055(5) 0.095(6) -0.004(4)
C83B 0.182(7) 0.060(3) 0.111(4) 0.030(3) 0.082(5) 0.054(4)
C84B 0.253(11) 0.077(4) 0.095(4) 0.046(4) 0.073(6) 0.070(6)
C85B 0.064(3) 0.103(5) 0.112(4) -0.033(4) 0.010(3) -0.015(3)
C86B 0.130(6) 0.146(6) 0.072(4) -0.052(4) 0.008(3) -0.010(5)
C87B 0.080(4) 0.088(4) 0.171(6) -0.054(4) 0.028(4) -0.004(3)
C88B 0.137(6) 0.079(4) 0.090(4) 0.017(3) -0.002(4) 0.014(4)
C89B 0.180(9) 0.090(5) 0.220(10) 0.077(6) 0.047(8) -0.005(6)
C90B 0.368(18) 0.176(9) 0.069(4) 0.011(5) -0.057(7) 0.111(11)
N1C 0.0375(19) 0.096(3) 0.094(3) 0.000(2) 0.0069(18) 0.010(2)
C1C 0.044(3) 0.093(4) 0.108(4) 0.001(3) 0.007(2) -0.011(3)
C2C 0.049(3) 0.063(3) 0.120(4) -0.012(3) -0.002(3) -0.009(2)
C3C 0.053(3) 0.227(9) 0.060(3) 0.011(4) 0.008(2) 0.009(4)
C4C 0.077(4) 0.119(5) 0.083(3) 0.011(3) -0.011(3) -0.035(4)
C5C 0.045(3) 0.095(4) 0.098(4) 0.003(3) 0.010(2) 0.000(3)
C6C 0.051(4) 0.160(8) 0.267(11) 0.100(8) 0.034(5) -0.002(4)
C7C 0.053(3) 0.104(5) 0.149(6) 0.020(4) 0.024(3) 0.005(3)
C81C 0.120(9) 0.33(2) 0.159(11) 0.098(12) 0.014(7) 0.023(11)
C9C 0.053(3) 0.145(6) 0.095(4) 0.016(4) 0.028(3) 0.032(3)
C10C 0.056(3) 0.144(6) 0.104(4) -0.037(4) 0.008(3) 0.005(4)
C11C 0.076(4) 0.260(11) 0.099(5) -0.041(6) 0.008(3) -0.017(6)
C12C 0.074(4) 0.258(12) 0.104(5) -0.018(6) 0.006(4) -0.023(6)
C13C 0.034(2) 0.103(4) 0.077(3) -0.014(3) 0.0080(19) 0.005(2)
C14C 0.043(2) 0.071(3) 0.090(3) -0.009(3) -0.003(2) 0.003(2)
C15C 0.055(3) 0.072(3) 0.075(3) -0.015(2) 0.001(2) 0.012(2)
C16C 0.067(3) 0.060(3) 0.086(3) -0.011(2) -0.012(2) 0.007(2)
N1D 0.058(2) 0.052(2) 0.0503(18) -0.0056(15) 0.0069(15) -0.0110(16)
C1D 0.117(4) 0.078(3) 0.039(2) 0.005(2) 0.013(2) -0.028(3)
C2D 0.126(5) 0.064(3) 0.053(2) 0.010(2) -0.001(3) -0.034(3)
C3D 0.121(5) 0.098(4) 0.068(3) 0.021(3) 0.012(3) -0.015(4)
C41D 0.134(7) 0.092(5) 0.115(6) 0.007(4) 0.019(5) -0.005(5)
C5D 0.067(3) 0.054(2) 0.046(2) 0.0019(18) 0.0066(19) -0.006(2)
C6D 0.075(3) 0.056(3) 0.069(3) -0.009(2) -0.006(2) 0.001(2)
C7D 0.072(3) 0.067(3) 0.086(3) -0.019(3) 0.002(3) 0.005(3)
C8D 0.085(4) 0.094(4) 0.113(4) -0.032(4) 0.024(3) -0.004(3)
C9D 0.063(3) 0.049(3) 0.078(3) -0.018(2) 0.014(2) -0.012(2)
C10D 0.068(3) 0.044(3) 0.119(4) -0.005(3) -0.014(3) -0.006(2)
C11D 0.061(3) 0.083(4) 0.153(6) -0.034(4) -0.009(3) 0.018(3)
C12D 0.091(4) 0.075(4) 0.160(6) -0.016(4) -0.034(4) 0.018(3)
C13D 0.067(3) 0.047(2) 0.057(2) -0.0123(19) 0.009(2) -0.008(2)
C14D 0.065(3) 0.064(3) 0.082(3) -0.023(2) 0.007(2) -0.003(2)
C15D 0.087(4) 0.063(3) 0.091(3) -0.026(3) -0.001(3) 0.001(3)
C16D 0.096(5) 0.087(4) 0.142(5) -0.066(4) 0.006(4) 0.005(4)
N1E 0.0316(15) 0.0519(19) 0.0593(18) 0.0072(15) 0.0034(13) 0.0003(14)
C1E 0.049(2) 0.064(3) 0.063(2) 0.008(2) 0.0139(19) 0.008(2)
C2E 0.069(3) 0.088(4) 0.063(3) 0.008(2) 0.004(2) 0.018(3)
C3E 0.076(3) 0.084(4) 0.069(3) -0.008(3) 0.007(2) 0.007(3)
C4E 0.076(3) 0.099(4) 0.059(3) 0.007(3) -0.007(2) -0.003(3)
C5E 0.0346(19) 0.058(2) 0.059(2) -0.0038(19) -0.0032(16) -0.0023(18)
C6E 0.043(2) 0.047(2) 0.061(2) -0.0025(18) 0.0010(17) -0.0047(18)
C7E 0.037(2) 0.057(3) 0.075(3) -0.013(2) -0.0012(18) -0.0016(19)
C8E 0.055(3) 0.051(2) 0.071(3) -0.005(2) -0.003(2) -0.007(2)
C9E 0.036(2) 0.066(3) 0.067(2) 0.009(2) -0.0013(17) -0.009(2)
C10E 0.063(3) 0.064(3) 0.064(3) 0.010(2) -0.005(2) 0.001(2)
C11E 0.052(3) 0.185(7) 0.062(3) 0.024(4) 0.003(2) 0.000(4)
C12E 0.083(4) 0.121(5) 0.070(3) 0.008(3) 0.006(3) 0.045(4)
C13E 0.037(2) 0.055(2) 0.068(2) -0.003(2) 0.0011(17) 0.0033(19)
C14E 0.051(3) 0.063(3) 0.079(3) -0.011(2) -0.002(2) 0.002(2)
C15E 0.051(3) 0.065(3) 0.133(5) -0.019(3) 0.012(3) -0.001(2)
C16E 0.066(3) 0.112(5) 0.077(3) -0.008(3) 0.012(3) 0.008(3)
N1F 0.0537(19) 0.0408(17) 0.0424(16) 0.0041(13) -0.0042(13) -0.0077(15)
C1F 0.052(2) 0.042(2) 0.0408(18) 0.0020(15) -0.0033(16) 0.0057(17)
C2F 0.069(3) 0.048(2) 0.049(2) -0.0060(18) -0.0082(19) 0.007(2)
C3F 0.077(3) 0.038(2) 0.070(3) 0.0038(19) 0.009(2) 0.007(2)
C4F 0.063(3) 0.064(3) 0.065(3) 0.010(2) -0.003(2) 0.008(2)
C5F 0.051(2) 0.043(2) 0.0432(19) 0.0073(16) 0.0022(16) -0.0100(18)
C6F 0.047(2) 0.043(2) 0.050(2) 0.0017(16) -0.0012(16) -0.0061(17)
C7F 0.051(2) 0.047(2) 0.062(2) 0.0061(19) 0.0030(18) -0.0117(19)
C8F 0.077(3) 0.066(3) 0.082(3) -0.005(2) 0.008(3) -0.036(3)
C9F 0.049(2) 0.046(2) 0.0413(18) 0.0017(16) 0.0003(16) 0.0028(18)
C10F 0.065(3) 0.072(3) 0.053(2) 0.004(2) -0.001(2) 0.011(2)
C11F 0.056(3) 0.071(3) 0.061(2) 0.004(2) 0.004(2) 0.019(2)
C12F 0.088(4) 0.087(4) 0.067(3) -0.008(3) 0.000(3) 0.019(3)
C13F 0.056(2) 0.058(3) 0.045(2) 0.0031(18) -0.0152(17) -0.006(2)
C14F 0.063(3) 0.075(3) 0.057(2) 0.008(2) -0.013(2) -0.029(2)
C15F 0.082(4) 0.094(4) 0.075(3) 0.022(3) -0.027(3) -0.041(3)
C16F 0.117(5) 0.105(4) 0.058(3) -0.012(3) -0.017(3) -0.049(4)

loop_
_atom_type_symbol
_atom_type_description
_atom_type_scat_dispersion_real
_atom_type_scat_dispersion_imag
_atom_type_scat_source
C C 0.0033 0.0016 'International Tables Vol C Tables 4.2.6.8 and 6.1.1.4'
H H 0 0 'International Tables Vol C Tables 4.2.6.8 and 6.1.1.4'
N N 0.0061 0.0033 'International Tables Vol C Tables 4.2.6.8 and 6.1.1.4'
O O 0.0106 0.006 'International Tables Vol C Tables 4.2.6.8 and 6.1.1.4'
S S 0.1246 0.1234 'International Tables Vol C Tables 4.2.6.8 and 6.1.1.4'

loop_
_geom_angle_atom_site_label_1
_geom_angle_atom_site_label_2
_geom_angle_atom_site_label_3
_geom_angle
O23A S1A O3A 141.8(4)
O23A S1A O21A 111.3(5)
O3A S1A O21A 46.1(4)
O23A S1A O4A 108.9(4)
O3A S1A O4A 108.84(18)
O21A S1A O4A 126.7(4)
O23A S1A O2A 45.6(4)
O3A S1A O2A 111.9(2)
O21A S1A O2A 119.6(4)
O4A S1A O2A 113.4(2)
O23A S1A O1A 66.6(4)
O3A S1A O1A 108.3(2)
O21A S1A O1A 62.8(4)
O4A S1A O1A 105.3(2)
O2A S1A O1A 108.9(2)
O23A S1A O22A 108.9(5)
O3A S1A O22A 63.2(4)
O21A S1A O22A 105.0(5)
O4A S1A O22A 93.3(4)
O2A S1A O22A 63.4(4)
O1A S1A O22A 161.3(4)
C9A N1A C7A 120.1(3)
C37A N2A C36A 108.7(4)
C35A N3A C34A 107.3(4)
C61A N4A C60A 108.0(3)
C59A N5A C58A 108.2(3)
C70A N6A C71A 123.7(3)
C6A C1A C2A 117.2(4)
C6A C1A C7A 125.1(4)
C2A C1A C7A 117.4(4)
C3A C2A C1A 120.6(4)
C4A C3A C2A 121.1(5)
C3A C4A C5A 119.0(5)
C6A C5A C4A 118.8(4)
C1A C6A C5A 123.2(4)
N1A C7A C1A 112.8(4)
N1A C7A C8A 108.1(3)
C1A C7A C8A 109.7(4)
O5A C9A N1A 121.6(4)
O5A C9A C10A 120.7(3)
N1A C9A C10A 117.7(3)
C11A C10A C15A 118.5(4)
C11A C10A C9A 125.4(4)
C15A C10A C9A 116.2(3)
C12A C11A C10A 122.0(4)
C11A C12A C13A 119.0(4)
C11A C12A C16A 122.2(4)
C13A C12A C16A 118.8(4)
C14A C13A C12A 119.6(5)
C13A C14A C15A 120.0(4)
C10A C15A C14A 120.8(4)
C17A C16A C12A 179.0(5)
C16A C17A C18A 177.5(5)
C37A C18A C19A 116.7(4)
C37A C18A C17A 121.8(4)
C19A C18A C17A 121.5(5)
C18A C19A C20A 121.8(6)
C22A C20A C19A 119.8(5)
C22A C20A C21A 123.7(5)
C19A C20A C21A 116.4(6)
C81A C21A C20A 111.2(5)
C81A C21A C80A 110.3(7)
C20A C21A C80A 109.1(7)
C81A C21A C79A 110.4(8)
C20A C21A C79A 108.2(5)
C80A C21A C79A 107.6(7)
C20A C22A C23A 120.6(5)
C22A C23A C37A 118.3(6)
C22A C23A C24A 134.7(5)
C37A C23A C24A 107.0(5)
C36A C24A C25A 119.4(6)
C36A C24A C23A 106.3(5)
C25A C24A C23A 134.3(5)
C26A C25A C24A 119.6(5)
C25A C26A C27A 122.2(5)
C35A C27A C26A 119.5(7)
C35A C27A C28A 105.6(5)
C26A C27A C28A 134.7(5)
C34A C28A C29A 117.0(6)
C34A C28A C27A 106.6(4)
C29A C28A C27A 136.3(5)
C30A C29A C28A 122.7(5)
C29A C30A C32A 118.4(6)
C29A C30A C31A 123.2(6)
C32A C30A C31A 118.1(8)
C84A C31A C82A 121.2(10)
C84A C31A C30A 111.9(10)
C82A C31A C30A 110.7(6)
C84A C31A C83A 97.9(13)
C82A C31A C83A 104.1(13)
C30A C31A C83A 109.3(10)
C33A C32A C30A 121.2(7)
C34A C33A C32A 118.6(4)
C34A C33A C38A 120.5(4)
C32A C33A C38A 120.7(6)
N3A C34A C33A 129.0(4)
N3A C34A C28A 109.0(5)
C33A C34A C28A 121.9(5)
N3A C35A C27A 111.4(6)
N3A C35A C36A 129.7(4)
C27A C35A C36A 118.9(5)
C24A C36A C35A 120.4(5)
C24A C36A N2A 109.3(6)
C35A C36A N2A 130.3(4)
C18A C37A N2A 128.9(4)
C18A C37A C23A 122.5(6)
N2A C37A C23A 108.5(5)
C39A C38A C33A 174.1(5)
C38A C39A C40A 178.0(5)
C41A C40A C39A 178.7(5)
C40A C41A C42A 178.4(5)
C43A C42A C61A 116.4(4)
C43A C42A C41A 122.4(4)
C61A C42A C41A 121.2(4)
C44A C43A C42A 123.6(4)
C46A C44A C43A 118.1(4)
C46A C44A C45A 121.0(4)
C43A C44A C45A 120.9(4)
C86A C45A C44A 109.9(4)
C86A C45A C85A 107.7(5)
C44A C45A C85A 113.6(4)
C86A C45A C87A 111.5(5)
C44A C45A C87A 107.4(4)
C85A C45A C87A 106.8(4)
C47A C46A C44A 121.1(4)
C46A C47A C61A 120.1(4)
C46A C47A C48A 134.5(4)
C61A C47A C48A 105.2(4)
C49A C48A C60A 120.8(4)
C49A C48A C47A 133.0(4)
C60A C48A C47A 106.2(3)
C50A C49A C48A 120.0(4)
C49A C50A C51A 120.3(4)
C50A C51A C59A 119.3(4)
C50A C51A C52A 134.8(3)
C59A C51A C52A 105.8(3)
C53A C52A C58A 118.4(4)
C53A C52A C51A 133.9(3)
C58A C52A C51A 107.6(3)
C54A C53A C52A 121.7(3)
C53A C54A C56A 116.4(4)
C53A C54A C55A 123.7(4)
C56A C54A C55A 119.9(4)
C54A C55A C90A 109.8(5)
C54A C55A C88A 112.6(4)
C90A C55A C88A 107.4(4)
C54A C55A C89A 109.7(4)
C90A C55A C89A 111.4(5)
C88A C55A C89A 105.9(5)
C57A C56A C54A 124.9(4)
C56A C57A C58A 116.3(3)
C56A C57A C62A 123.2(4)
C58A C57A C62A 120.4(4)
N5A C58A C57A 129.2(3)
N5A C58A C52A 108.6(3)
C57A C58A C52A 121.8(3)
N5A C59A C60A 130.6(3)
N5A C59A C51A 109.6(3)
C60A C59A C51A 119.5(3)
C59A C60A N4A 129.9(4)
C59A C60A C48A 119.6(3)
N4A C60A C48A 110.1(4)
N4A C61A C42A 128.8(4)
N4A C61A C47A 110.5(3)
C42A C61A C47A 120.7(4)
C63A C62A C57A 175.1(5)
C62A C63A C64A 177.2(5)
C69A C64A C65A 117.8(3)
C69A C64A C63A 120.7(4)
C65A C64A C63A 121.5(4)
C66A C65A C64A 121.4(4)
C65A C66A C67A 120.0(4)
C65A C66A C70A 118.0(3)
C67A C66A C70A 121.9(3)
C68A C67A C66A 118.5(4)
C69A C68A C67A 121.6(4)
C68A C69A C64A 120.8(4)
O6A C70A N6A 122.5(4)
O6A C70A C66A 120.1(3)
N6A C70A C66A 117.4(3)
N6A C71A C73A 110.2(4)
N6A C71A C72A 108.9(3)
C73A C71A C72A 116.2(3)
C74A C73A C78A 118.2(4)
C74A C73A C71A 123.3(4)
C78A C73A C71A 118.6(3)
C73A C74A C75A 119.8(4)
C76A C75A C74A 121.6(4)
C77A C76A C75A 117.6(5)
C76A C77A C78A 122.5(4)
C77A C78A C73A 120.1(4)
O4B S1B O2B 109.47(15)
O4B S1B O1B 111.27(16)
O2B S1B O1B 109.56(14)
O4B S1B O3B 109.39(15)
O2B S1B O3B 109.62(16)
O1B S1B O3B 107.50(15)
C9B N1B C7B 121.8(3)
C36B N2B C37B 107.9(3)
C34B N3B C35B 107.8(3)
C61B N4B C60B 107.8(4)
C58B N5B C59B 108.3(3)
C70B N6B C71B 123.9(3)
C6B C1B C2B 117.6(4)
C6B C1B C7B 124.3(4)
C2B C1B C7B 118.0(4)
C3B C2B C1B 120.6(4)
C4B C3B C2B 121.2(4)
C3B C4B C5B 119.0(4)
C4B C5B C6B 120.3(5)
C5B C6B C1B 121.3(4)
N1B C7B C1B 113.1(3)
N1B C7B C8B 106.2(3)
C1B C7B C8B 108.6(3)
O5B C9B N1B 122.4(3)
O5B C9B C10B 120.9(3)
N1B C9B C10B 116.7(3)
C11B C10B C15B 120.3(4)
C11B C10B C9B 123.1(3)
C15B C10B C9B 116.7(3)
C10B C11B C12B 120.1(3)
C13B C12B C11B 118.7(4)
C13B C12B C16B 119.9(4)
C11B C12B C16B 121.4(3)
C14B C13B C12B 119.8(4)
C15B C14B C13B 120.7(4)
C14B C15B C10B 120.3(4)
C17B C16B C12B 178.9(4)
C16B C17B C18B 177.7(4)
C19B C18B C17B 122.6(3)
C19B C18B C37B 115.9(3)
C17B C18B C37B 121.4(3)
C18B C19B C20B 123.2(4)
C22B C20B C19B 119.2(4)
C22B C20B C21B 120.2(4)
C19B C20B C21B 120.5(4)
C79B C21B C20B 108.2(4)
C79B C21B C279 55.9(14)
C20B C21B C279 102.5(14)
C79B C21B C81B 108.9(7)
C20B C21B C81B 112.4(4)
C279 C21B C81B 59.9(15)
C79B C21B C281 142.3(11)
C20B C21B C281 108.0(10)
C279 C21B C281 105.7(18)
C81B C21B C281 46.0(10)
C79B C21B C280 52.3(14)
C20B C21B C280 114.0(14)
C279 C21B C280 106(2)
C81B C21B C280 133.4(14)
C281 C21B C280 119.0(17)
C79B C21B C80B 109.5(5)
C20B C21B C80B 106.5(5)
C279 C21B C80B 150.7(14)
C81B C21B C80B 111.3(7)
C281 C21B C80B 69.4(11)
C280 C21B C80B 57.8(14)
C20B C22B C23B 120.0(4)
C37B C23B C22B 119.0(3)
C37B C23B C24B 106.1(3)
C22B C23B C24B 134.7(3)
C36B C24B C25B 120.4(4)
C36B C24B C23B 105.3(3)
C25B C24B C23B 134.2(4)
C26B C25B C24B 119.6(4)
C25B C26B C27B 120.3(4)
C35B C27B C26B 120.5(4)
C35B C27B C28B 105.1(3)
C26B C27B C28B 134.4(4)
C29B C28B C34B 119.7(4)
C29B C28B C27B 133.6(4)
C34B C28B C27B 106.7(3)
C28B C29B C30B 119.3(4)
C32B C30B C29B 119.5(4)
C32B C30B C31B 118.6(5)
C29B C30B C31B 121.8(5)
C82B C31B C84B 107.8(6)
C82B C31B C83B 111.2(6)
C84B C31B C83B 108.7(6)
C82B C31B C30B 109.3(6)
C84B C31B C30B 111.5(5)
C83B C31B C30B 108.3(4)
C30B C32B C33B 122.9(4)
C34B C33B C32B 116.0(4)
C34B C33B C38B 121.4(3)
C32B C33B C38B 122.6(4)
N3B C34B C33B 127.8(3)
N3B C34B C28B 109.7(3)
C33B C34B C28B 122.5(3)
N3B C35B C36B 130.0(3)
N3B C35B C27B 110.7(3)
C36B C35B C27B 119.3(4)
N2B C36B C24B 110.7(3)
N2B C36B C35B 129.6(3)
C24B C36B C35B 119.6(3)
N2B C37B C23B 109.7(3)
N2B C37B C18B 127.8(3)
C23B C37B C18B 122.4(3)
C39B C38B C33B 174.6(4)
C38B C39B C40B 178.0(4)
C41B C40B C39B 178.8(5)
C40B C41B C42B 177.4(4)
C41B C42B C61B 120.8(4)
C41B C42B C43B 122.6(4)
C61B C42B C43B 116.6(4)
C44B C43B C42B 124.0(5)
C43B C44B C46B 118.3(5)
C43B C44B C45B 119.4(5)
C46B C44B C45B 122.3(5)
C87B C45B C44B 111.2(5)
C87B C45B C85B 108.9(6)
C44B C45B C85B 108.1(4)
C87B C45B C86B 108.9(5)
C44B C45B C86B 111.7(6)
C85B C45B C86B 107.9(5)
C44B C46B C47B 120.4(5)
C46B C47B C61B 119.1(5)
C46B C47B C48B 134.3(5)
C61B C47B C48B 106.4(4)
C60B C48B C49B 121.7(5)
C60B C48B C47B 106.3(4)
C49B C48B C47B 131.9(5)
C50B C49B C48B 117.4(5)
C49B C50B C51B 122.4(5)
C59B C51B C50B 119.3(5)
C59B C51B C52B 105.6(4)
C50B C51B C52B 134.4(5)
C53B C52B C58B 119.8(5)
C53B C52B C51B 132.4(4)
C58B C52B C51B 107.7(4)
C54B C53B C52B 119.5(4)
C53B C54B C56B 119.2(5)
C53B C54B C55B 120.4(5)
C56B C54B C55B 120.4(5)
C90B C55B C54B 111.7(6)
C90B C55B C89B 108.1(8)
C54B C55B C89B 108.3(7)
C90B C55B C88B 105.9(7)
C54B C55B C88B 109.9(5)
C89B C55B C88B 113.0(7)
C57B C56B C54B 123.4(5)
C58B C57B C56B 116.0(4)
C58B C57B C62B 122.8(4)
C56B C57B C62B 121.0(4)
N5B C58B C57B 128.7(4)
N5B C58B C52B 109.0(4)
C57B C58B C52B 121.9(4)
C60B C59B N5B 131.5(4)
C60B C59B C51B 118.6(4)
N5B C59B C51B 109.4(4)
C59B C60B C48B 120.3(4)
C59B C60B N4B 129.1(4)
C48B C60B N4B 110.0(4)
N4B C61B C42B 129.0(4)
N4B C61B C47B 109.4(4)
C42B C61B C47B 121.5(4)
C63B C62B C57B 174.1(4)
C62B C63B C64B 176.7(4)
C69B C64B C65B 119.3(3)
C69B C64B C63B 119.6(3)
C65B C64B C63B 121.1(3)
C66B C65B C64B 120.2(3)
C65B C66B C67B 120.6(4)
C65B C66B C70B 117.0(3)
C67B C66B C70B 122.4(3)
C68B C67B C66B 118.6(3)
C69B C68B C67B 121.6(3)
C64B C69B C68B 119.7(3)
O6B C70B N6B 121.5(4)
O6B C70B C66B 120.2(3)
N6B C70B C66B 118.3(3)
N6B C71B C72B 110.2(3)
N6B C71B C73B 108.6(3)
C72B C71B C73B 115.7(4)
C74B C73B C78B 118.9(5)
C74B C73B C71B 123.4(5)
C78B C73B C71B 117.7(4)
C73B C74B C75B 114.8(6)
C76B C75B C74B 114.1(6)
C77B C76B C75B 131.6(8)
C76B C77B C78B 111.3(7)
C77B C78B C73B 129.1(7)
C5C N1C C1C 111.1(4)
C5C N1C C13C 108.1(3)
C1C N1C C13C 110.5(4)
C5C N1C C9C 109.8(4)
C1C N1C C9C 108.6(4)
C13C N1C C9C 108.7(4)
N1C C1C C2C 113.8(4)
C3C C2C C1C 110.1(4)
C2C C3C C4C 113.0(5)
C6C C5C N1C 115.8(5)
C5C C6C C7C 116.7(5)
C6C C7C C81C 105.2(7)
C6C C7C C82C 97.5(8)
C81C C7C C82C 157.2(10)
C10C C9C N1C 114.6(4)
C11C C10C C9C 111.9(5)
C10C C11C C12C 111.9(6)
N1C C13C C14C 115.9(4)
C15C C14C C13C 111.0(4)
C14C C15C C16C 112.1(4)
C9D N1D C1D 109.4(4)
C9D N1D C5D 108.5(3)
C1D N1D C5D 109.9(3)
C9D N1D C13D 111.6(3)
C1D N1D C13D 108.9(3)
C5D N1D C13D 108.5(3)
N1D C1D C2D 116.4(4)
C1D C2D C3D 111.5(4)
C41D C3D C42D 68.0(13)
C41D C3D C2D 108.8(6)
C42D C3D C2D 114.3(10)
N1D C5D C6D 115.8(3)
C7D C6D C5D 109.4(4)
C6D C7D C8D 111.3(4)
N1D C9D C10D 115.9(4)
C9D C10D C11D 108.6(5)
C12D C11D C10D 112.5(6)
C14D C13D N1D 115.1(4)
C15D C14D C13D 109.8(4)
C14D C15D C16D 112.0(5)
C13E N1E C9E 110.7(3)
C13E N1E C1E 108.3(3)
C9E N1E C1E 108.9(3)
C13E N1E C5E 108.0(3)
C9E N1E C5E 109.6(3)
C1E N1E C5E 111.3(3)
N1E C1E C2E 113.9(4)
C3E C2E C1E 111.8(4)
C4E C3E C2E 112.9(5)
C6E C5E N1E 115.1(3)
C7E C6E C5E 110.9(3)
C6E C7E C8E 115.1(3)
N1E C9E C10E 114.5(3)
C11E C10E C9E 110.6(4)
C10E C11E C12E 114.6(5)
N1E C13E C14E 114.5(3)
C15E C14E C13E 111.2(4)
C14E C15E C16E 110.7(5)
C9F N1F C5F 112.2(3)
C9F N1F C13F 112.4(3)
C5F N1F C13F 105.4(3)
C9F N1F C1F 105.7(3)
C5F N1F C1F 110.4(3)
C13F N1F C1F 110.9(3)
C2F C1F N1F 116.4(3)
C1F C2F C3F 109.9(3)
C2F C3F C4F 114.3(4)
N1F C5F C6F 115.8(3)
C5F C6F C7F 110.9(3)
C8F C7F C6F 112.4(3)
N1F C9F C10F 115.4(3)
C11F C10F C9F 111.0(3)
C10F C11F C12F 114.4(4)
C14F C13F N1F 115.4(3)
C13F C14F C15F 108.7(3)
C16F C15F C14F 114.1(5)

loop_
_geom_bond_atom_site_label_1
_geom_bond_atom_site_label_2
_geom_bond_distance
S1A O23A 1.419(8)
S1A O3A 1.463(4)
S1A O21A 1.463(9)
S1A O4A 1.471(3)
S1A O2A 1.482(4)
S1A O1A 1.489(4)
S1A O22A 1.535(9)
O5A C9A 1.233(4)
O6A C70A 1.230(5)
N1A C9A 1.356(5)
N1A C7A 1.462(5)
N2A C37A 1.396(7)
N2A C36A 1.410(7)
N3A C35A 1.368(7)
N3A C34A 1.384(6)
N4A C61A 1.370(5)
N4A C60A 1.388(5)
N5A C59A 1.379(5)
N5A C58A 1.402(5)
N6A C70A 1.346(5)
N6A C71A 1.465(5)
C1A C6A 1.369(6)
C1A C2A 1.421(6)
C1A C7A 1.499(6)
C2A C3A 1.385(7)
C3A C4A 1.373(7)
C4A C5A 1.423(7)
C5A C6A 1.383(6)
C7A C8A 1.518(6)
C9A C10A 1.513(6)
C10A C11A 1.387(5)
C10A C15A 1.394(6)
C11A C12A 1.373(6)
C12A C13A 1.423(6)
C12A C16A 1.447(6)
C13A C14A 1.378(6)
C14A C15A 1.395(7)
C16A C17A 1.192(6)
C17A C18A 1.450(6)
C18A C37A 1.369(7)
C18A C19A 1.406(7)
C19A C20A 1.408(7)
C20A C22A 1.351(9)
C20A C21A 1.547(9)
C21A C81A 1.495(10)
C21A C80A 1.563(10)
C21A C79A 1.565(11)
C22A C23A 1.402(9)
C23A C37A 1.417(6)
C23A C24A 1.471(9)
C24A C36A 1.402(7)
C24A C25A 1.428(8)
C25A C26A 1.327(9)
C26A C27A 1.420(9)
C27A C35A 1.392(7)
C27A C28A 1.435(9)
C28A C34A 1.417(6)
C28A C29A 1.422(9)
C29A C30A 1.371(11)
C30A C32A 1.415(8)
C30A C31A 1.548(11)
C31A C84A 1.393(12)
C31A C82A 1.438(10)
C31A C83A 1.56(2)
C32A C33A 1.411(7)
C33A C34A 1.389(7)
C33A C38A 1.441(7)
C35A C36A 1.405(8)
C38A C39A 1.191(6)
C39A C40A 1.365(6)
C40A C41A 1.205(6)
C41A C42A 1.415(6)
C42A C43A 1.400(6)
C42A C61A 1.404(5)
C43A C44A 1.395(6)
C44A C46A 1.388(5)
C44A C45A 1.528(6)
C45A C86A 1.524(8)
C45A C85A 1.535(6)
C45A C87A 1.598(8)
C46A C47A 1.370(6)
C47A C61A 1.421(5)
C47A C48A 1.466(6)
C48A C49A 1.400(5)
C48A C60A 1.406(6)
C49A C50A 1.373(6)
C50A C51A 1.415(5)
C51A C59A 1.430(5)
C51A C52A 1.435(6)
C52A C53A 1.413(5)
C52A C58A 1.413(5)
C53A C54A 1.388(6)
C54A C56A 1.431(6)
C54A C55A 1.514(6)
C55A C90A 1.531(8)
C55A C88A 1.537(6)
C55A C89A 1.555(9)
C56A C57A 1.371(6)
C57A C58A 1.411(6)
C57A C62A 1.419(5)
C59A C60A 1.385(6)
C62A C63A 1.217(5)
C63A C64A 1.431(5)
C64A C69A 1.397(6)
C64A C65A 1.399(6)
C65A C66A 1.365(5)
C66A C67A 1.411(6)
C66A C70A 1.505(5)
C67A C68A 1.371(6)
C68A C69A 1.367(5)
C71A C73A 1.493(6)
C71A C72A 1.525(6)
C73A C74A 1.382(5)
C73A C78A 1.391(6)
C74A C75A 1.414(7)
C75A C76A 1.370(7)
C76A C77A 1.359(6)
C77A C78A 1.390(7)
S1B O4B 1.459(3)
S1B O2B 1.463(2)
S1B O1B 1.469(3)
S1B O3B 1.495(3)
O5B C9B 1.232(4)
O6B C70B 1.236(5)
N1B C9B 1.358(5)
N1B C7B 1.471(5)
N2B C36B 1.366(5)
N2B C37B 1.367(5)
N3B C34B 1.379(5)
N3B C35B 1.384(5)
N4B C61B 1.370(6)
N4B C60B 1.394(5)
N5B C58B 1.359(6)
N5B C59B 1.402(5)
N6B C70B 1.330(5)
N6B C71B 1.473(5)
C1B C6B 1.385(6)
C1B C2B 1.396(6)
C1B C7B 1.499(5)
C2B C3B 1.383(6)
C3B C4B 1.366(7)
C4B C5B 1.383(7)
C5B C6B 1.384(6)
C7B C8B 1.548(6)
C9B C10B 1.505(5)
C10B C11B 1.372(5)
C10B C15B 1.396(6)
C11B C12B 1.424(5)
C12B C13B 1.403(5)
C12B C16B 1.431(5)
C13B C14B 1.391(6)
C14B C15B 1.373(6)
C16B C17B 1.207(5)
C17B C18B 1.416(5)
C18B C19B 1.399(5)
C18B C37B 1.417(5)
C19B C20B 1.414(6)
C20B C22B 1.384(6)
C20B C21B 1.535(6)
C21B C79B 1.502(8)
C21B C279 1.546(10)
C21B C81B 1.554(9)
C21B C281 1.55(3)
C21B C280 1.56(3)
C21B C80B 1.577(10)
C22B C23B 1.420(5)
C23B C37B 1.406(5)
C23B C24B 1.447(5)
C24B C36B 1.399(5)
C24B C25B 1.426(5)
C25B C26B 1.370(6)
C26B C27B 1.412(6)
C27B C35B 1.407(5)
C27B C28B 1.461(6)
C28B C29B 1.393(5)
C28B C34B 1.409(5)
C29B C30B 1.411(7)
C30B C32B 1.395(7)
C30B C31B 1.555(6)
C31B C82B 1.523(11)
C31B C84B 1.537(11)
C31B C83B 1.544(7)
C32B C33B 1.407(6)
C33B C34B 1.406(6)
C33B C38B 1.409(6)
C35B C36B 1.406(5)
C38B C39B 1.193(6)
C39B C40B 1.399(7)
C40B C41B 1.219(6)
C41B C42B 1.399(6)
C42B C61B 1.403(7)
C42B C43B 1.405(6)
C43B C44B 1.377(7)
C44B C46B 1.403(8)
C44B C45B 1.530(7)
C45B C87B 1.525(9)
C45B C85B 1.554(8)
C45B C86B 1.603(9)
C46B C47B 1.406(7)
C47B C61B 1.413(6)
C47B C48B 1.444(7)
C48B C60B 1.388(6)
C48B C49B 1.418(7)
C49B C50B 1.349(8)
C50B C51B 1.423(7)
C51B C59B 1.408(6)
C51B C52B 1.430(7)
C52B C53B 1.399(7)
C52B C58B 1.414(6)
C53B C54B 1.378(8)
C54B C56B 1.401(7)
C54B C55B 1.528(8)
C55B C90B 1.527(11)
C55B C89B 1.545(13)
C55B C88B 1.604(10)
C56B C57B 1.398(6)
C57B C58B 1.388(6)
C57B C62B 1.422(6)
C59B C60B 1.388(7)
C62B C63B 1.210(5)
C63B C64B 1.434(5)
C64B C69B 1.382(5)
C64B C65B 1.417(5)
C65B C66B 1.377(5)
C66B C67B 1.398(5)
C66B C70B 1.511(5)
C67B C68B 1.390(5)
C68B C69B 1.389(5)
C71B C72B 1.510(6)
C71B C73B 1.523(6)
C73B C74B 1.362(7)
C73B C78B 1.406(8)
C74B C75B 1.551(10)
C75B C76B 1.381(11)
C76B C77B 1.288(10)
C77B C78B 1.330(8)
N1C C5C 1.487(7)
N1C C1C 1.490(7)
N1C C13C 1.513(6)
N1C C9C 1.574(7)
C1C C2C 1.546(7)
C2C C3C 1.499(7)
C3C C4C 1.575(9)
C5C C6C 1.474(8)
C6C C7C 1.525(9)
C7C C81C 1.531(9)
C7C C82C 1.532(9)
C9C C10C 1.555(8)
C10C C11C 1.497(9)
C11C C12C 1.534(10)
C13C C14C 1.550(7)
C14C C15C 1.506(7)
C15C C16C 1.524(7)
N1D C9D 1.494(6)
N1D C1D 1.522(6)
N1D C5D 1.527(5)
N1D C13D 1.532(5)
C1D C2D 1.525(7)
C2D C3D 1.538(7)
C3D C41D 1.496(8)
C3D C42D 1.513(10)
C5D C6D 1.533(7)
C6D C7D 1.531(7)
C7D C8D 1.532(8)
C9D C10D 1.504(7)
C10D C11D 1.511(7)
C11D C12D 1.504(10)
C13D C14D 1.518(6)
C14D C15D 1.504(7)
C15D C16D 1.538(7)
N1E C13E 1.509(5)
N1E C9E 1.512(5)
N1E C1E 1.516(5)
N1E C5E 1.523(5)
C1E C2E 1.553(6)
C2E C3E 1.505(7)
C3E C4E 1.492(7)
C5E C6E 1.512(6)
C6E C7E 1.506(6)
C7E C8E 1.532(6)
C9E C10E 1.542(6)
C10E C11E 1.466(7)
C11E C12E 1.521(8)
C13E C14E 1.548(6)
C14E C15E 1.543(7)
C15E C16E 1.585(8)
N1F C9F 1.483(5)
N1F C5F 1.518(4)
N1F C13F 1.530(5)
N1F C1F 1.539(5)
C1F C2F 1.505(5)
C2F C3F 1.509(6)
C3F C4F 1.535(7)
C5F C6F 1.525(5)
C6F C7F 1.536(5)
C7F C8F 1.515(6)
C9F C10F 1.528(6)
C10F C11F 1.527(6)
C11F C12F 1.545(7)
C13F C14F 1.521(6)
C14F C15F 1.544(6)
C15F C16F 1.507(9)

loop_
_geom_hbond_atom_site_label_D
_geom_hbond_atom_site_label_H
_geom_hbond_atom_site_label_A
_geom_hbond_distance_DH
_geom_hbond_distance_HA
_geom_hbond_distance_DA
_geom_hbond_angle_DHA
N1A H1A O3A 0.88 2.15 2.823(5) 132.6
N2A H2A O1A 0.88 1.81 2.684(5) 172.6
N3A H3A O2A 0.88 1.94 2.739(5) 149.9
N4A H4A O3A 0.88 2.07 2.783(5) 137
N5A H5A O4A 0.88 1.8 2.681(4) 174.7
N1A H1A O21A 0.88 2.08 2.938(9) 163.9
N2A H2A O23A 0.88 1.92 2.623(11) 135.6
N3A H3A O23A 0.88 1.88 2.604(9) 139.1
N4A H4A O22A 0.88 1.71 2.576(9) 166.7
N1B H1B O3B 0.88 2.2 2.828(4) 128.4
N2B H2B O1B 0.88 1.83 2.671(4) 160.2
N3B H3B O2B 0.88 1.87 2.703(4) 158.5
N4B H4B O3B 0.88 1.93 2.669(4) 140.9
N5B H5B O4B 0.88 1.87 2.748(4) 177
